data_4304800
loop_
_publ_author_name
'Tsuyoshi Matsumoto'
'Yosuke Matsui'
'Mikinao Ito'
'Kazuyuki Tatsumi'

_publ_section_title
;
Synthesis of Ge2NiS4 Clusters and the Thermal Transformation to a
Ge4Ni6S12 Cluster
;
_journal_name_full 'Inorganic Chemistry'
_journal_page_first 1901
_journal_page_last 1903
_journal_paper_doi 10.1021/ic702379y
_journal_volume 47
_journal_year 2008
_chemical_formula_moiety '2(C84 H80 Ge2 Ni P2 S4), 3(C7 H8)'
_chemical_formula_sum 'C189 H184 Ge4 Ni2 P4 S8'
_chemical_formula_weight 3243.66
_space_group_IT_number 2
_symmetry_cell_setting triclinic
_symmetry_Int_Tables_number 2
_symmetry_space_group_name_Hall '-P 1'
_symmetry_space_group_name_H-M 'P -1'
_cell_angle_alpha 106.910(6)
_cell_angle_beta 107.7173(13)
_cell_angle_gamma 95.117(2)
_cell_formula_units_Z 1
_cell_length_a 14.0364(14)
_cell_length_b 18.010(3)
_cell_length_c 18.085(3)
_cell_measurement_reflns_used 18881
_cell_measurement_temperature 173.1
_cell_measurement_theta_max 27.5
_cell_measurement_theta_min 3.0
_cell_volume 4086.7(11)
_computing_cell_refinement D*TREK
_computing_data_collection D*TREK
_computing_data_reduction CrystalStructure
_computing_publication_material 'CrystalStructure 3.8'
_computing_structure_refinement SHELXL
_computing_structure_solution SIR97
_diffrn_detector_area_resol_mean 12.20
_diffrn_measured_fraction_theta_full 0.971
_diffrn_measured_fraction_theta_max 0.971
_diffrn_measurement_device_type 'Rigaku Quantum'
_diffrn_measurement_method \w
_diffrn_radiation_type 'Mo K\a'
_diffrn_radiation_wavelength 0.71069
_diffrn_reflns_av_R_equivalents 0.143
_diffrn_reflns_limit_h_max 18
_diffrn_reflns_limit_h_min -18
_diffrn_reflns_limit_k_max 20
_diffrn_reflns_limit_k_min -23
_diffrn_reflns_limit_l_max 23
_diffrn_reflns_limit_l_min -22
_diffrn_reflns_number 18477
_diffrn_reflns_theta_full 27.64
_diffrn_reflns_theta_max 27.64
_exptl_absorpt_coefficient_mu 1.146
_exptl_absorpt_correction_T_max 0.944
_exptl_absorpt_correction_T_min 0.760
_exptl_absorpt_correction_type none
_exptl_crystal_colour green
_exptl_crystal_density_diffrn 1.318
_exptl_crystal_density_method 'not measured'
_exptl_crystal_description needle
_exptl_crystal_F_000 1690.00
_exptl_crystal_size_max 0.30
_exptl_crystal_size_mid 0.05
_exptl_crystal_size_min 0.05
_refine_diff_density_max 1.14
_refine_diff_density_min -0.80
_refine_ls_extinction_coef 0.0052(3)
_refine_ls_extinction_method SHELXL
_refine_ls_goodness_of_fit_ref 0.959
_refine_ls_hydrogen_treatment refall
_refine_ls_number_parameters 908
_refine_ls_number_reflns 18477
_refine_ls_R_factor_gt 0.0711
_refine_ls_shift/su_max 0.0010
_refine_ls_structure_factor_coef Fsqd
_refine_ls_weighting_details 'w = 1/[\s^2^(Fo^2^)+(0.0866P)^2^+0.0000P] where P=(Fo^2^+2Fc^2^)/3'
_refine_ls_weighting_scheme calc
_refine_ls_wR_factor_ref 0.2050
_reflns_number_gt 7740
_reflns_number_total 18477
_reflns_threshold_expression F^2^>2.0\s(F^2^)
_cod_data_source_file ic702379y-file010_2.cif
_cod_data_source_block '_[DmpGeS2]S2Ni(PPh3)2-1.5t'
_cod_original_cell_volume 4086.6(9)
_cod_original_formula_sum 'C189 H184 Ge4 Ni2 P4 S8 '
_cod_database_code 4304800

loop_
_symmetry_equiv_pos_site_id
_symmetry_equiv_pos_as_xyz
1 +X,+Y,+Z
2 -X,-Y,-Z

loop_
_atom_site_label
_atom_site_type_symbol
_atom_site_fract_x
_atom_site_fract_y
_atom_site_fract_z
_atom_site_U_iso_or_equiv
_atom_site_adp_type
_atom_site_occupancy
_atom_site_symmetry_multiplicity
_atom_site_calc_flag
_atom_site_refinement_flags
_atom_site_disorder_assembly
_atom_site_disorder_group
Ge(1) Ge 0.50282(6) 0.77220(4) 0.11867(4) 0.02872(18) Uani 1.00 1 d . . .
Ge(2) Ge 0.60983(6) 0.87733(4) 0.28888(4) 0.02832(18) Uani 1.00 1 d . . .
Ni(1) Ni 0.47220(7) 0.70229(5) 0.26943(5) 0.0295(2) Uani 1.00 1 d . . .
S(1) S 0.66819(15) 0.79956(10) 0.19654(10) 0.0344(4) Uani 1.00 1 d . . .
S(2) S 0.47312(15) 0.88736(9) 0.18967(9) 0.0303(4) Uani 1.00 1 d . . .
S(3) S 0.42533(16) 0.66686(10) 0.13083(9) 0.0358(4) Uani 1.00 1 d . . .
S(4) S 0.56506(16) 0.81819(10) 0.36647(9) 0.0354(4) Uani 1.00 1 d . . .
P(1) P 0.55495(16) 0.60794(10) 0.31432(10) 0.0323(4) Uani 1.00 1 d . . .
P(2) P 0.32384(15) 0.69208(10) 0.30402(10) 0.0299(4) Uani 1.00 1 d . . .
C(1) C 0.4684(5) 0.7563(3) -0.0012(3) 0.0287(15) Uani 1.00 1 d . . .
C(2) C 0.5351(6) 0.7291(3) -0.0421(3) 0.0365(18) Uani 1.00 1 d . . .
C(3) C 0.5053(6) 0.7142(3) -0.1265(4) 0.0365(17) Uani 1.00 1 d . . .
C(4) C 0.4125(7) 0.7246(3) -0.1698(4) 0.047(2) Uani 1.00 1 d . . .
C(5) C 0.3461(6) 0.7540(4) -0.1294(4) 0.0388(17) Uani 1.00 1 d . . .
C(6) C 0.3751(5) 0.7705(3) -0.0435(3) 0.0322(16) Uani 1.00 1 d . . .
C(7) C 0.6404(6) 0.7187(3) -0.0019(3) 0.0357(17) Uani 1.00 1 d . . .
C(8) C 0.6628(7) 0.6463(4) 0.0059(4) 0.0410(19) Uani 1.00 1 d . . .
C(9) C 0.7629(7) 0.6388(5) 0.0347(4) 0.051(2) Uani 1.00 1 d . . .
C(10) C 0.8442(7) 0.6992(5) 0.0602(5) 0.053(2) Uani 1.00 1 d . . .
C(11) C 0.8227(7) 0.7722(5) 0.0541(5) 0.052(2) Uani 1.00 1 d . . .
C(12) C 0.7234(6) 0.7835(4) 0.0241(4) 0.0399(18) Uani 1.00 1 d . . .
C(13) C 0.5774(7) 0.5776(4) -0.0162(4) 0.052(2) Uani 1.00 1 d . . .
C(14) C 0.9530(8) 0.6903(6) 0.0934(6) 0.075(2) Uani 1.00 1 d . . .
C(15) C 0.7038(7) 0.8634(4) 0.0206(5) 0.051(2) Uani 1.00 1 d . . .
C(16) C 0.3031(6) 0.8101(4) -0.0054(3) 0.0357(16) Uani 1.00 1 d . . .
C(17) C 0.2200(6) 0.7648(4) -0.0014(4) 0.0410(18) Uani 1.00 1 d . . .
C(18) C 0.1491(7) 0.8026(4) 0.0270(4) 0.054(2) Uani 1.00 1 d . . .
C(19) C 0.1567(7) 0.8839(5) 0.0491(5) 0.055(2) Uani 1.00 1 d . . .
C(20) C 0.2401(6) 0.9275(4) 0.0452(4) 0.046(2) Uani 1.00 1 d . . .
C(21) C 0.3127(6) 0.8926(4) 0.0180(4) 0.0392(18) Uani 1.00 1 d . . .
C(22) C 0.1996(6) 0.6756(4) -0.0313(4) 0.0451(19) Uani 1.00 1 d . . .
C(23) C 0.0782(8) 0.9245(5) 0.0769(6) 0.081(3) Uani 1.00 1 d . . .
C(24) C 0.3997(6) 0.9432(3) 0.0148(4) 0.0410(19) Uani 1.00 1 d . . .
C(25) C 0.7080(5) 0.9785(3) 0.3556(3) 0.0338(16) Uani 1.00 1 d . . .
C(26) C 0.6752(6) 1.0514(3) 0.3596(3) 0.0333(16) Uani 1.00 1 d . . .
C(27) C 0.7505(6) 1.1210(4) 0.4046(3) 0.0388(18) Uani 1.00 1 d . . .
C(28) C 0.8494(6) 1.1191(4) 0.4421(4) 0.0427(18) Uani 1.00 1 d . . .
C(29) C 0.8813(6) 1.0474(4) 0.4388(4) 0.046(2) Uani 1.00 1 d . . .
C(30) C 0.8088(6) 0.9762(3) 0.3958(3) 0.0342(16) Uani 1.00 1 d . . .
C(31) C 0.5721(5) 1.0636(3) 0.3201(3) 0.0315(15) Uani 1.00 1 d . . .
C(32) C 0.5528(6) 1.0871(3) 0.2503(3) 0.0393(18) Uani 1.00 1 d . . .
C(33) C 0.4612(7) 1.1083(4) 0.2191(4) 0.045(2) Uani 1.00 1 d . . .
C(34) C 0.3854(7) 1.1069(4) 0.2531(4) 0.048(2) Uani 1.00 1 d . . .
C(35) C 0.4035(6) 1.0818(4) 0.3205(4) 0.0420(18) Uani 1.00 1 d . . .
C(36) C 0.4954(6) 1.0601(3) 0.3544(3) 0.0389(18) Uani 1.00 1 d . . .
C(37) C 0.6309(6) 1.0867(4) 0.2093(4) 0.045(2) Uani 1.00 1 d . . .
C(38) C 0.2866(8) 1.1332(5) 0.2183(5) 0.072(2) Uani 1.00 1 d . . .
C(39) C 0.5112(6) 1.0330(4) 0.4289(4) 0.0453(19) Uani 1.00 1 d . . .
C(40) C 0.8463(5) 0.9009(3) 0.3945(3) 0.0324(15) Uani 1.00 1 d . . .
C(41) C 0.8949(5) 0.8667(4) 0.3383(4) 0.0401(17) Uani 1.00 1 d . . .
C(42) C 0.9310(6) 0.7988(4) 0.3400(4) 0.0442(19) Uani 1.00 1 d . . .
C(43) C 0.9223(6) 0.7607(4) 0.3949(4) 0.0455(19) Uani 1.00 1 d . . .
C(44) C 0.8768(6) 0.7960(4) 0.4520(4) 0.0447(19) Uani 1.00 1 d . . .
C(45) C 0.8396(5) 0.8650(4) 0.4528(4) 0.0408(18) Uani 1.00 1 d . . .
C(46) C 0.9101(6) 0.9085(4) 0.2801(4) 0.053(2) Uani 1.00 1 d . . .
C(47) C 0.9643(7) 0.6868(4) 0.3981(5) 0.062(2) Uani 1.00 1 d . . .
C(48) C 0.8001(6) 0.9040(4) 0.5214(4) 0.045(2) Uani 1.00 1 d . . .
C(49) C 0.6366(6) 0.5706(3) 0.2561(3) 0.0338(16) Uani 1.00 1 d . . .
C(50) C 0.7045(6) 0.6253(4) 0.2473(4) 0.0413(18) Uani 1.00 1 d . . .
C(51) C 0.7677(6) 0.6005(4) 0.2047(4) 0.046(2) Uani 1.00 1 d . . .
C(52) C 0.7647(6) 0.5217(4) 0.1687(4) 0.045(2) Uani 1.00 1 d . . .
C(53) C 0.6988(7) 0.4666(4) 0.1782(5) 0.052(2) Uani 1.00 1 d . . .
C(54) C 0.6333(7) 0.4917(4) 0.2214(4) 0.050(2) Uani 1.00 1 d . . .
C(55) C 0.6418(5) 0.6373(3) 0.4218(4) 0.0338(16) Uani 1.00 1 d . . .
C(56) C 0.7251(6) 0.6021(4) 0.4442(4) 0.0456(19) Uani 1.00 1 d . . .
C(57) C 0.7899(7) 0.6263(5) 0.5257(5) 0.059(2) Uani 1.00 1 d . . .
C(58) C 0.7699(7) 0.6851(5) 0.5849(4) 0.052(2) Uani 1.00 1 d . . .
C(59) C 0.6860(7) 0.7200(4) 0.5630(4) 0.051(2) Uani 1.00 1 d . . .
C(60) C 0.6251(6) 0.6972(4) 0.4825(4) 0.0402(18) Uani 1.00 1 d . . .
C(61) C 0.4680(6) 0.5187(3) 0.3005(4) 0.0386(17) Uani 1.00 1 d . . .
C(62) C 0.4751(6) 0.4855(4) 0.3599(5) 0.0461(19) Uani 1.00 1 d . . .
C(63) C 0.4063(7) 0.4199(4) 0.3458(5) 0.055(2) Uani 1.00 1 d . . .
C(64) C 0.3291(7) 0.3855(4) 0.2701(6) 0.060(2) Uani 1.00 1 d . . .
C(65) C 0.3206(7) 0.4186(4) 0.2078(5) 0.052(2) Uani 1.00 1 d . . .
C(66) C 0.3906(6) 0.4863(4) 0.2248(4) 0.0416(18) Uani 1.00 1 d . . .
C(67) C 0.3443(6) 0.6784(4) 0.4032(3) 0.0365(17) Uani 1.00 1 d . . .
C(68) C 0.3894(6) 0.7426(4) 0.4761(4) 0.0388(17) Uani 1.00 1 d . . .
C(69) C 0.4108(6) 0.7311(4) 0.5520(4) 0.046(2) Uani 1.00 1 d . . .
C(70) C 0.3877(7) 0.6573(4) 0.5569(4) 0.051(2) Uani 1.00 1 d . . .
C(71) C 0.3469(7) 0.5930(4) 0.4846(4) 0.052(2) Uani 1.00 1 d . . .
C(72) C 0.3228(6) 0.6034(4) 0.4085(4) 0.0419(18) Uani 1.00 1 d . . .
C(73) C 0.2725(5) 0.7825(3) 0.3113(3) 0.0330(16) Uani 1.00 1 d . . .
C(74) C 0.2201(6) 0.8125(4) 0.3628(4) 0.0383(17) Uani 1.00 1 d . . .
C(75) C 0.1842(6) 0.8817(4) 0.3634(4) 0.0421(18) Uani 1.00 1 d . . .
C(76) C 0.1984(6) 0.9205(4) 0.3113(4) 0.046(2) Uani 1.00 1 d . . .
C(77) C 0.2500(6) 0.8911(4) 0.2591(4) 0.045(2) Uani 1.00 1 d . . .
C(78) C 0.2870(6) 0.8220(4) 0.2587(4) 0.0403(18) Uani 1.00 1 d . . .
C(79) C 0.2119(5) 0.6159(3) 0.2350(3) 0.0323(15) Uani 1.00 1 d . . .
C(80) C 0.1313(6) 0.5961(4) 0.2606(4) 0.0474(19) Uani 1.00 1 d . . .
C(81) C 0.0486(7) 0.5392(5) 0.2072(5) 0.060(2) Uani 1.00 1 d . . .
C(82) C 0.0395(7) 0.5010(4) 0.1261(5) 0.057(2) Uani 1.00 1 d . . .
C(83) C 0.1161(7) 0.5220(4) 0.1001(4) 0.056(2) Uani 1.00 1 d . . .
C(84) C 0.2015(6) 0.5800(4) 0.1518(4) 0.0414(18) Uani 1.00 1 d . . .
C(85) C 1.0678(17) 0.5453(12) 0.4850(14) 0.166(7) Uiso 1.00 1 d . . .
C(86) C 0.977(2) 0.4979(13) 0.4192(13) 0.178(7) Uiso 1.00 1 d . . .
C(87) C 0.904(2) 0.4454(14) 0.4361(15) 0.189(8) Uiso 1.00 1 d . . .
C(88) C 0.824(2) 0.398(2) 0.370(2) 0.138(11) Uiso 0.50 1 d P . .
C(89) C 0.070(3) 0.930(2) -0.178(2) 0.154(16) Uiso 0.50 1 d P . .
C(90) C 0.046(2) 0.762(2) -0.242(2) 0.124(9) Uiso 0.50 1 d P . .
C(91) C -0.013(2) 0.6940(15) -0.2194(16) 0.206(9) Uiso 1.00 1 d . . .
C(92) C -0.002(3) 0.798(2) -0.182(2) 0.138(12) Uiso 0.50 1 d P . .
C(93) C -0.062(2) 0.690(2) -0.175(2) 0.138(11) Uiso 0.50 1 d P . .
C(94) C -0.070(2) 0.7604(17) -0.1478(16) 0.107(8) Uiso 0.50 1 d P . .
C(95) C -0.028(2) 0.836(2) -0.1525(19) 0.120(10) Uiso 0.50 1 d P . .
C(96) C 0.059(4) 0.879(3) -0.271(3) 0.082(16) Uiso 0.20 1 d P . .
C(97) C 0.063(3) 0.911(2) -0.220(3) 0.085(12) Uiso 0.30 1 d P . .
C(98) C 0.024(3) 0.684(2) -0.269(2) 0.139(11) Uiso 0.50 1 d P . .
C(99) C 0.066(3) 0.807(2) -0.284(2) 0.152(12) Uiso 0.50 1 d P . .
C(100) C 0.055(4) 0.733(3) -0.309(3) 0.22(2) Uiso 0.50 1 d P . .
C(101) C 0.039(2) 0.8385(17) -0.2050(16) 0.207(10) Uiso 1.00 1 d . . .
H(1) H 0.5506 0.6964 -0.1546 0.044 Uiso 1.00 1 c R . .
H(2) H 0.3927 0.7119 -0.2279 0.056 Uiso 1.00 1 c R . .
H(3) H 0.2823 0.7628 -0.1595 0.047 Uiso 1.00 1 c R . .
H(4) H 0.7763 0.5886 0.0369 0.062 Uiso 1.00 1 c R . .
H(5) H 0.8777 0.8153 0.0709 0.062 Uiso 1.00 1 c R . .
H(6) H 0.5593 0.5796 0.0325 0.062 Uiso 1.00 1 c R . .
H(7) H 0.5998 0.5278 -0.0356 0.062 Uiso 1.00 1 c R . .
H(8) H 0.5178 0.5807 -0.0599 0.062 Uiso 1.00 1 c R . .
H(9) H 0.9740 0.7027 0.1532 0.090 Uiso 1.00 1 c R . .
H(10) H 0.9971 0.7267 0.0809 0.090 Uiso 1.00 1 c R . .
H(11) H 0.9590 0.6358 0.0676 0.090 Uiso 1.00 1 c R . .
H(12) H 0.7011 0.8668 -0.0331 0.061 Uiso 1.00 1 c R . .
H(13) H 0.7589 0.9047 0.0644 0.061 Uiso 1.00 1 c R . .
H(14) H 0.6387 0.8707 0.0283 0.061 Uiso 1.00 1 c R . .
H(15) H 0.0939 0.7716 0.0313 0.064 Uiso 1.00 1 c R . .
H(16) H 0.2478 0.9834 0.0619 0.056 Uiso 1.00 1 c R . .
H(17) H 0.1564 0.6553 -0.0896 0.054 Uiso 1.00 1 c R . .
H(18) H 0.1648 0.6563 0.0009 0.054 Uiso 1.00 1 c R . .
H(19) H 0.2643 0.6572 -0.0246 0.054 Uiso 1.00 1 c R . .
H(20) H 0.0244 0.9275 0.0290 0.097 Uiso 1.00 1 c R . .
H(21) H 0.1107 0.9780 0.1154 0.097 Uiso 1.00 1 c R . .
H(22) H 0.0485 0.8943 0.1045 0.097 Uiso 1.00 1 c R . .
H(23) H 0.4561 0.9588 0.0675 0.049 Uiso 1.00 1 c R . .
H(24) H 0.3783 0.9906 0.0043 0.049 Uiso 1.00 1 c R . .
H(25) H 0.4222 0.9137 -0.0295 0.049 Uiso 1.00 1 c R . .
H(26) H 0.7311 1.1708 0.4087 0.047 Uiso 1.00 1 c R . .
H(27) H 0.8977 1.1673 0.4711 0.051 Uiso 1.00 1 c R . .
H(28) H 0.9508 1.0465 0.4651 0.056 Uiso 1.00 1 c R . .
H(29) H 0.4495 1.1246 0.1722 0.055 Uiso 1.00 1 c R . .
H(30) H 0.3521 1.0793 0.3442 0.050 Uiso 1.00 1 c R . .
H(31) H 0.6774 1.1382 0.2339 0.054 Uiso 1.00 1 c R . .
H(32) H 0.5967 1.0764 0.1503 0.054 Uiso 1.00 1 c R . .
H(33) H 0.6696 1.0451 0.2168 0.054 Uiso 1.00 1 c R . .
H(34) H 0.2939 1.1899 0.2463 0.087 Uiso 1.00 1 c R . .
H(35) H 0.2313 1.1037 0.2271 0.087 Uiso 1.00 1 c R . .
H(36) H 0.2708 1.1227 0.1592 0.087 Uiso 1.00 1 c R . .
H(37) H 0.4882 0.9755 0.4103 0.054 Uiso 1.00 1 c R . .
H(38) H 0.4717 1.0591 0.4616 0.054 Uiso 1.00 1 c R . .
H(39) H 0.5837 1.0470 0.4628 0.054 Uiso 1.00 1 c R . .
H(40) H 0.9634 0.7768 0.3019 0.053 Uiso 1.00 1 c R . .
H(41) H 0.8712 0.7719 0.4912 0.054 Uiso 1.00 1 c R . .
H(42) H 0.8511 0.8894 0.2288 0.063 Uiso 1.00 1 c R . .
H(43) H 0.9719 0.8977 0.2680 0.063 Uiso 1.00 1 c R . .
H(44) H 0.9171 0.9657 0.3058 0.063 Uiso 1.00 1 c R . .
H(45) H 0.9121 0.6401 0.3609 0.075 Uiso 1.00 1 c R . .
H(46) H 0.9839 0.6855 0.4545 0.075 Uiso 1.00 1 c R . .
H(47) H 1.0243 0.6870 0.3811 0.075 Uiso 1.00 1 c R . .
H(48) H 0.8572 0.9386 0.5696 0.054 Uiso 1.00 1 c R . .
H(49) H 0.7673 0.8631 0.5364 0.054 Uiso 1.00 1 c R . .
H(50) H 0.7505 0.9353 0.5023 0.054 Uiso 1.00 1 c R . .
H(51) H 0.7070 0.6803 0.2709 0.050 Uiso 1.00 1 c R . .
H(52) H 0.8146 0.6387 0.1999 0.055 Uiso 1.00 1 c R . .
H(53) H 0.8075 0.5053 0.1376 0.054 Uiso 1.00 1 c R . .
H(54) H 0.6978 0.4118 0.1554 0.063 Uiso 1.00 1 c R . .
H(55) H 0.5866 0.4537 0.2266 0.060 Uiso 1.00 1 c R . .
H(56) H 0.7379 0.5613 0.4036 0.055 Uiso 1.00 1 c R . .
H(57) H 0.8475 0.6027 0.5407 0.071 Uiso 1.00 1 c R . .
H(58) H 0.8137 0.7016 0.6408 0.062 Uiso 1.00 1 c R . .
H(59) H 0.6714 0.7594 0.6038 0.061 Uiso 1.00 1 c R . .
H(60) H 0.5696 0.7228 0.4673 0.048 Uiso 1.00 1 c R . .
H(61) H 0.5284 0.5081 0.4118 0.055 Uiso 1.00 1 c R . .
H(62) H 0.4113 0.3978 0.3883 0.066 Uiso 1.00 1 c R . .
H(63) H 0.2820 0.3394 0.2603 0.071 Uiso 1.00 1 c R . .
H(64) H 0.2683 0.3955 0.1554 0.062 Uiso 1.00 1 c R . .
H(65) H 0.3852 0.5105 0.1840 0.050 Uiso 1.00 1 c R . .
H(66) H 0.4056 0.7941 0.4739 0.046 Uiso 1.00 1 c R . .
H(67) H 0.4418 0.7751 0.6013 0.055 Uiso 1.00 1 c R . .
H(68) H 0.3996 0.6504 0.6089 0.061 Uiso 1.00 1 c R . .
H(69) H 0.3352 0.5412 0.4873 0.062 Uiso 1.00 1 c R . .
H(70) H 0.2914 0.5591 0.3596 0.050 Uiso 1.00 1 c R . .
H(71) H 0.2085 0.7854 0.3982 0.046 Uiso 1.00 1 c R . .
H(72) H 0.1495 0.9026 0.4001 0.051 Uiso 1.00 1 c R . .
H(73) H 0.1726 0.9676 0.3113 0.055 Uiso 1.00 1 c R . .
H(74) H 0.2604 0.9181 0.2233 0.054 Uiso 1.00 1 c R . .
H(75) H 0.3223 0.8016 0.2224 0.048 Uiso 1.00 1 c R . .
H(76) H 0.1343 0.6223 0.3154 0.057 Uiso 1.00 1 c R . .
H(77) H -0.0044 0.5253 0.2260 0.072 Uiso 1.00 1 c R . .
H(78) H -0.0184 0.4613 0.0897 0.068 Uiso 1.00 1 c R . .
H(79) H 0.1109 0.4961 0.0448 0.067 Uiso 1.00 1 c R . .
H(80) H 0.2523 0.5952 0.1314 0.050 Uiso 1.00 1 c R . .

loop_
_atom_site_aniso_label
_atom_site_aniso_U_11
_atom_site_aniso_U_22
_atom_site_aniso_U_33
_atom_site_aniso_U_12
_atom_site_aniso_U_13
_atom_site_aniso_U_23
Ge(1) 0.0356(4) 0.0227(3) 0.0269(3) 0.0015(3) 0.0142(3) 0.0046(2)
Ge(2) 0.0328(4) 0.0221(3) 0.0279(3) 0.0018(3) 0.0110(3) 0.0057(2)
Ni(1) 0.0343(5) 0.0249(4) 0.0307(4) 0.0044(3) 0.0145(3) 0.0083(3)
S(1) 0.0356(11) 0.0293(8) 0.0354(8) 0.0042(7) 0.0150(7) 0.0044(7)
S(2) 0.0382(11) 0.0236(7) 0.0269(7) 0.0045(7) 0.0114(7) 0.0053(6)
S(3) 0.0489(12) 0.0261(8) 0.0281(7) -0.0050(8) 0.0154(8) 0.0043(6)
S(4) 0.0448(12) 0.0282(8) 0.0300(7) -0.0032(8) 0.0133(7) 0.0080(6)
P(1) 0.0370(12) 0.0265(8) 0.0360(8) 0.0065(8) 0.0161(8) 0.0104(7)
P(2) 0.0336(11) 0.0230(8) 0.0333(8) 0.0028(7) 0.0141(7) 0.0080(6)
C(1) 0.037(4) 0.027(3) 0.032(3) 0.005(3) 0.019(3) 0.015(2)
C(2) 0.057(5) 0.020(3) 0.033(3) 0.005(3) 0.023(3) 0.002(2)
C(3) 0.045(5) 0.030(3) 0.038(3) 0.006(3) 0.023(3) 0.007(3)
C(4) 0.074(6) 0.026(3) 0.036(3) -0.003(3) 0.029(4) -0.002(3)
C(5) 0.040(4) 0.039(3) 0.036(3) 0.007(3) 0.011(3) 0.013(3)
C(6) 0.042(4) 0.024(3) 0.028(3) -0.002(3) 0.015(3) 0.002(2)
C(7) 0.050(5) 0.032(3) 0.032(3) 0.010(3) 0.025(3) 0.009(2)
C(8) 0.064(6) 0.034(3) 0.039(3) 0.016(3) 0.035(4) 0.013(3)
C(9) 0.070(7) 0.049(4) 0.053(4) 0.028(4) 0.040(4) 0.018(3)
C(10) 0.056(6) 0.057(5) 0.065(5) 0.023(4) 0.039(4) 0.026(4)
C(11) 0.050(6) 0.056(5) 0.067(5) 0.013(4) 0.034(4) 0.030(4)
C(12) 0.049(5) 0.040(4) 0.042(3) 0.011(3) 0.024(3) 0.021(3)
C(13) 0.075(7) 0.025(3) 0.055(4) 0.012(4) 0.025(4) 0.010(3)
C(14) 0.062(7) 0.091(7) 0.110(7) 0.042(6) 0.050(6) 0.060(6)
C(15) 0.059(6) 0.030(3) 0.067(4) 0.001(3) 0.025(4) 0.021(3)
C(16) 0.039(4) 0.039(3) 0.029(3) 0.011(3) 0.009(3) 0.014(2)
C(17) 0.047(5) 0.036(3) 0.034(3) -0.004(3) 0.015(3) 0.006(3)
C(18) 0.045(5) 0.048(4) 0.066(5) 0.006(4) 0.027(4) 0.008(4)
C(19) 0.044(5) 0.060(5) 0.066(5) 0.020(4) 0.026(4) 0.020(4)
C(20) 0.052(5) 0.038(4) 0.045(3) 0.011(4) 0.017(3) 0.006(3)
C(21) 0.048(5) 0.028(3) 0.037(3) 0.004(3) 0.010(3) 0.009(2)
C(22) 0.042(5) 0.034(3) 0.052(4) -0.009(3) 0.012(3) 0.013(3)
C(23) 0.066(7) 0.072(6) 0.106(7) 0.028(5) 0.045(6) 0.013(5)
C(24) 0.060(5) 0.025(3) 0.034(3) -0.000(3) 0.013(3) 0.010(2)
C(25) 0.037(4) 0.022(3) 0.035(3) 0.001(3) 0.008(3) 0.006(2)
C(26) 0.043(4) 0.025(3) 0.031(3) -0.001(3) 0.015(3) 0.007(2)
C(27) 0.047(5) 0.028(3) 0.034(3) 0.002(3) 0.013(3) 0.004(2)
C(28) 0.038(5) 0.030(3) 0.046(3) 0.001(3) 0.002(3) 0.006(3)
C(29) 0.052(5) 0.032(3) 0.044(3) -0.004(3) 0.007(3) 0.009(3)
C(30) 0.037(4) 0.027(3) 0.034(3) 0.000(3) 0.013(3) 0.005(2)
C(31) 0.039(4) 0.027(3) 0.029(3) 0.008(3) 0.011(3) 0.010(2)
C(32) 0.054(5) 0.027(3) 0.030(3) 0.004(3) 0.011(3) 0.004(2)
C(33) 0.062(6) 0.032(3) 0.032(3) 0.015(4) 0.009(3) 0.001(3)
C(34) 0.053(6) 0.029(3) 0.045(4) 0.014(3) 0.002(3) 0.002(3)
C(35) 0.041(5) 0.033(3) 0.050(4) 0.013(3) 0.020(3) 0.005(3)
C(36) 0.062(5) 0.022(3) 0.034(3) 0.011(3) 0.022(3) 0.006(2)
C(37) 0.056(5) 0.048(4) 0.041(3) 0.012(4) 0.023(3) 0.024(3)
C(38) 0.067(7) 0.069(6) 0.065(5) 0.036(5) 0.005(5) 0.010(4)
C(39) 0.056(5) 0.042(4) 0.048(3) 0.014(3) 0.027(3) 0.017(3)
C(40) 0.028(4) 0.027(3) 0.037(3) -0.001(3) 0.011(3) 0.005(2)
C(41) 0.024(4) 0.041(4) 0.042(3) 0.000(3) 0.004(3) 0.004(3)
C(42) 0.033(4) 0.038(4) 0.053(4) 0.007(3) 0.015(3) 0.002(3)
C(43) 0.027(4) 0.036(4) 0.056(4) 0.003(3) 0.005(3) 0.003(3)
C(44) 0.043(5) 0.030(3) 0.045(3) 0.001(3) 0.000(3) 0.008(3)
C(45) 0.028(4) 0.039(4) 0.043(3) -0.002(3) 0.008(3) 0.005(3)
C(46) 0.043(5) 0.057(5) 0.055(4) -0.005(4) 0.023(4) 0.012(3)
C(47) 0.055(6) 0.045(4) 0.076(5) 0.017(4) 0.018(4) 0.009(4)
C(48) 0.056(5) 0.033(3) 0.040(3) 0.004(3) 0.013(3) 0.009(3)
C(49) 0.047(5) 0.025(3) 0.032(3) 0.009(3) 0.015(3) 0.012(2)
C(50) 0.050(5) 0.032(3) 0.042(3) -0.003(3) 0.023(3) 0.010(3)
C(51) 0.047(5) 0.042(4) 0.044(3) -0.009(3) 0.019(3) 0.011(3)
C(52) 0.041(5) 0.049(4) 0.052(4) 0.005(3) 0.033(3) 0.011(3)
C(53) 0.059(6) 0.036(4) 0.068(5) 0.009(4) 0.041(4) 0.007(3)
C(54) 0.058(6) 0.031(3) 0.070(5) 0.002(3) 0.040(4) 0.013(3)
C(55) 0.033(4) 0.032(3) 0.042(3) 0.008(3) 0.016(3) 0.017(3)
C(56) 0.051(5) 0.048(4) 0.049(4) 0.014(4) 0.025(4) 0.024(3)
C(57) 0.051(6) 0.071(6) 0.065(5) 0.012(4) 0.017(4) 0.038(4)
C(58) 0.052(6) 0.064(5) 0.039(3) 0.001(4) 0.013(3) 0.024(3)
C(59) 0.063(6) 0.055(4) 0.037(3) 0.009(4) 0.019(4) 0.017(3)
C(60) 0.055(5) 0.036(3) 0.041(3) 0.017(3) 0.025(3) 0.017(3)
C(61) 0.040(4) 0.024(3) 0.049(4) 0.001(3) 0.020(3) 0.007(3)
C(62) 0.043(5) 0.037(4) 0.065(4) 0.008(3) 0.020(4) 0.026(3)
C(63) 0.054(6) 0.049(4) 0.078(5) 0.012(4) 0.028(5) 0.038(4)
C(64) 0.050(6) 0.037(4) 0.098(6) 0.002(4) 0.035(5) 0.024(4)
C(65) 0.060(6) 0.034(4) 0.056(4) -0.002(4) 0.022(4) 0.006(3)
C(66) 0.047(5) 0.034(3) 0.048(4) 0.006(3) 0.024(3) 0.012(3)
C(67) 0.043(5) 0.040(3) 0.029(3) 0.009(3) 0.014(3) 0.014(2)
C(68) 0.044(5) 0.027(3) 0.047(3) 0.009(3) 0.016(3) 0.012(3)
C(69) 0.047(5) 0.048(4) 0.032(3) 0.016(4) 0.008(3) 0.003(3)
C(70) 0.063(6) 0.054(5) 0.041(3) 0.020(4) 0.020(4) 0.017(3)
C(71) 0.073(6) 0.037(4) 0.046(4) -0.004(4) 0.014(4) 0.024(3)
C(72) 0.049(5) 0.030(3) 0.045(3) 0.005(3) 0.017(3) 0.011(3)
C(73) 0.037(4) 0.024(3) 0.038(3) 0.002(3) 0.016(3) 0.008(2)
C(74) 0.046(5) 0.033(3) 0.040(3) 0.005(3) 0.020(3) 0.013(3)
C(75) 0.041(5) 0.034(3) 0.053(4) 0.009(3) 0.025(3) 0.007(3)
C(76) 0.060(6) 0.029(3) 0.058(4) 0.017(3) 0.030(4) 0.018(3)
C(77) 0.055(5) 0.038(4) 0.064(4) 0.016(3) 0.041(4) 0.027(3)
C(78) 0.039(4) 0.042(4) 0.051(4) 0.018(3) 0.029(3) 0.014(3)
C(79) 0.036(4) 0.023(3) 0.036(3) 0.005(3) 0.011(3) 0.009(2)
C(80) 0.038(5) 0.053(4) 0.053(4) 0.008(4) 0.015(3) 0.021(3)
C(81) 0.038(5) 0.067(5) 0.068(5) -0.014(4) 0.023(4) 0.018(4)
C(82) 0.048(6) 0.043(4) 0.061(5) -0.011(4) 0.011(4) 0.004(3)
C(83) 0.046(5) 0.053(5) 0.045(4) 0.002(4) 0.004(4) -0.004(3)
C(84) 0.031(4) 0.036(3) 0.041(3) 0.000(3) 0.003(3) 0.003(3)

loop_
_atom_type_symbol
_atom_type_description
_atom_type_scat_dispersion_real
_atom_type_scat_dispersion_imag
_atom_type_scat_source
C C 0.003 0.002
;
International Tables for Crystallography
(1992, Vol. C, Tables 4.2.6.8 and 6.1.1.4)
;
H H 0.000 0.000
;
International Tables for Crystallography
(1992, Vol. C, Table 6.1.1.4)
;
Ge Ge 0.155 1.800
;
International Tables for Crystallography
(1992, Vol. C, Tables 4.2.6.8 and 6.1.1.4)
;
Ni Ni 0.339 1.112
;
International Tables for Crystallography
(1992, Vol. C, Tables 4.2.6.8 and 6.1.1.4)
;
S S 0.125 0.123
;
International Tables for Crystallography
(1992, Vol. C, Tables 4.2.6.8 and 6.1.1.4)
;
P P 0.102 0.094
;
International Tables for Crystallography
(1992, Vol. C, Tables 4.2.6.8 and 6.1.1.4)
;

loop_
_geom_angle_atom_site_label_1
_geom_angle_atom_site_label_2
_geom_angle_atom_site_label_3
_geom_angle
_geom_angle_publ_flag
_geom_angle_site_symmetry_1
_geom_angle_site_symmetry_2
_geom_angle_site_symmetry_3
S(1) Ge(1) S(2) 93.53(6) yes . . .
S(1) Ge(1) S(3) 109.58(7) yes . . .
S(1) Ge(1) C(1) 117.5(2) yes . . .
S(2) Ge(1) S(3) 114.32(8) yes . . .
S(2) Ge(1) C(1) 113.2(2) yes . . .
S(3) Ge(1) C(1) 108.29(19) yes . . .
S(1) Ge(2) S(2) 92.84(6) yes . . .
S(1) Ge(2) S(4) 113.66(7) yes . . .
S(1) Ge(2) C(25) 111.3(2) yes . . .
S(2) Ge(2) S(4) 111.76(8) yes . . .
S(2) Ge(2) C(25) 114.4(2) yes . . .
S(4) Ge(2) C(25) 111.7(2) yes . . .
S(3) Ni(1) S(4) 128.66(8) yes . . .
S(3) Ni(1) P(1) 109.75(7) yes . . .
S(3) Ni(1) P(2) 108.50(7) yes . . .
S(4) Ni(1) P(1) 103.03(6) yes . . .
S(4) Ni(1) P(2) 100.95(7) yes . . .
P(1) Ni(1) P(2) 103.09(8) yes . . .
Ge(1) S(1) Ge(2) 81.41(7) yes . . .
Ge(1) S(2) Ge(2) 81.27(6) yes . . .
Ge(1) S(3) Ni(1) 100.72(6) yes . . .
Ge(2) S(4) Ni(1) 100.09(6) yes . . .
Ni(1) P(1) C(49) 111.9(2) yes . . .
Ni(1) P(1) C(55) 118.8(2) yes . . .
Ni(1) P(1) C(61) 113.9(2) yes . . .
C(49) P(1) C(55) 102.6(3) yes . . .
C(49) P(1) C(61) 103.9(3) yes . . .
C(55) P(1) C(61) 104.2(3) yes . . .
Ni(1) P(2) C(67) 114.1(2) yes . . .
Ni(1) P(2) C(73) 110.5(2) yes . . .
Ni(1) P(2) C(79) 120.0(2) yes . . .
C(67) P(2) C(73) 105.5(3) yes . . .
C(67) P(2) C(79) 103.2(3) yes . . .
C(73) P(2) C(79) 102.0(3) yes . . .
Ge(1) C(1) C(2) 120.8(5) yes . . .
Ge(1) C(1) C(6) 118.3(5) yes . . .
C(2) C(1) C(6) 120.8(6) yes . . .
C(1) C(2) C(3) 118.9(7) yes . . .
C(1) C(2) C(7) 125.4(6) yes . . .
C(3) C(2) C(7) 115.6(7) yes . . .
C(2) C(3) C(4) 121.3(8) yes . . .
C(3) C(4) C(5) 120.5(6) yes . . .
C(4) C(5) C(6) 119.3(7) yes . . .
C(1) C(6) C(5) 119.1(7) yes . . .
C(1) C(6) C(16) 126.1(5) yes . . .
C(5) C(6) C(16) 114.5(6) yes . . .
C(2) C(7) C(8) 122.9(6) yes . . .
C(2) C(7) C(12) 118.6(6) yes . . .
C(8) C(7) C(12) 118.3(7) yes . . .
C(7) C(8) C(9) 119.5(7) yes . . .
C(7) C(8) C(13) 120.1(8) yes . . .
C(9) C(8) C(13) 120.4(7) yes . . .
C(8) C(9) C(10) 124.0(8) yes . . .
C(9) C(10) C(11) 117.0(9) yes . . .
C(9) C(10) C(14) 123.2(9) yes . . .
C(11) C(10) C(14) 119.9(8) yes . . .
C(10) C(11) C(12) 122.1(8) yes . . .
C(7) C(12) C(11) 119.2(7) yes . . .
C(7) C(12) C(15) 120.6(7) yes . . .
C(11) C(12) C(15) 120.2(7) yes . . .
C(6) C(16) C(17) 120.4(6) yes . . .
C(6) C(16) C(21) 120.0(7) yes . . .
C(17) C(16) C(21) 119.3(7) yes . . .
C(16) C(17) C(18) 119.3(7) yes . . .
C(16) C(17) C(22) 122.7(7) yes . . .
C(18) C(17) C(22) 117.9(7) yes . . .
C(17) C(18) C(19) 122.0(9) yes . . .
C(18) C(19) C(20) 117.5(9) yes . . .
C(18) C(19) C(23) 122.1(9) yes . . .
C(20) C(19) C(23) 120.4(8) yes . . .
C(19) C(20) C(21) 122.4(7) yes . . .
C(16) C(21) C(20) 119.4(8) yes . . .
C(16) C(21) C(24) 121.3(7) yes . . .
C(20) C(21) C(24) 119.4(6) yes . . .
Ge(2) C(25) C(26) 119.8(5) yes . . .
Ge(2) C(25) C(30) 118.9(4) yes . . .
C(26) C(25) C(30) 121.4(5) yes . . .
C(25) C(26) C(27) 116.6(6) yes . . .
C(25) C(26) C(31) 127.8(5) yes . . .
C(27) C(26) C(31) 115.5(6) yes . . .
C(26) C(27) C(28) 122.3(7) yes . . .
C(27) C(28) C(29) 121.0(6) yes . . .
C(28) C(29) C(30) 118.9(7) yes . . .
C(25) C(30) C(29) 119.8(6) yes . . .
C(25) C(30) C(40) 123.1(5) yes . . .
C(29) C(30) C(40) 117.1(6) yes . . .
C(26) C(31) C(32) 119.0(7) yes . . .
C(26) C(31) C(36) 122.2(6) yes . . .
C(32) C(31) C(36) 118.6(7) yes . . .
C(31) C(32) C(33) 119.5(8) yes . . .
C(31) C(32) C(37) 119.7(7) yes . . .
C(33) C(32) C(37) 120.8(7) yes . . .
C(32) C(33) C(34) 122.9(7) yes . . .
C(33) C(34) C(35) 117.5(8) yes . . .
C(33) C(34) C(38) 121.3(8) yes . . .
C(35) C(34) C(38) 121.2(9) yes . . .
C(34) C(35) C(36) 121.5(9) yes . . .
C(31) C(36) C(35) 119.9(7) yes . . .
C(31) C(36) C(39) 120.9(7) yes . . .
C(35) C(36) C(39) 119.2(8) yes . . .
C(30) C(40) C(41) 121.0(7) yes . . .
C(30) C(40) C(45) 120.3(6) yes . . .
C(41) C(40) C(45) 118.6(6) yes . . .
C(40) C(41) C(42) 119.7(8) yes . . .
C(40) C(41) C(46) 118.9(7) yes . . .
C(42) C(41) C(46) 121.3(8) yes . . .
C(41) C(42) C(43) 123.0(8) yes . . .
C(42) C(43) C(44) 117.1(7) yes . . .
C(42) C(43) C(47) 123.0(8) yes . . .
C(44) C(43) C(47) 119.8(8) yes . . .
C(43) C(44) C(45) 121.8(8) yes . . .
C(40) C(45) C(44) 119.7(7) yes . . .
C(40) C(45) C(48) 121.2(7) yes . . .
C(44) C(45) C(48) 118.9(7) yes . . .
P(1) C(49) C(50) 117.9(5) yes . . .
P(1) C(49) C(54) 122.9(6) yes . . .
C(50) C(49) C(54) 119.3(8) yes . . .
C(49) C(50) C(51) 120.2(6) yes . . .
C(50) C(51) C(52) 121.3(8) yes . . .
C(51) C(52) C(53) 119.0(8) yes . . .
C(52) C(53) C(54) 119.9(7) yes . . .
C(49) C(54) C(53) 120.2(8) yes . . .
P(1) C(55) C(56) 121.8(5) yes . . .
P(1) C(55) C(60) 119.6(5) yes . . .
C(56) C(55) C(60) 118.6(6) yes . . .
C(55) C(56) C(57) 120.4(7) yes . . .
C(56) C(57) C(58) 119.5(9) yes . . .
C(57) C(58) C(59) 120.4(7) yes . . .
C(58) C(59) C(60) 119.3(7) yes . . .
C(55) C(60) C(59) 121.8(8) yes . . .
P(1) C(61) C(62) 123.8(4) yes . . .
P(1) C(61) C(66) 116.1(6) yes . . .
C(62) C(61) C(66) 120.1(7) yes . . .
C(61) C(62) C(63) 120.6(7) yes . . .
C(62) C(63) C(64) 120.4(9) yes . . .
C(63) C(64) C(65) 120.0(8) yes . . .
C(64) C(65) C(66) 118.1(6) yes . . .
C(61) C(66) C(65) 120.8(8) yes . . .
P(2) C(67) C(68) 120.1(6) yes . . .
P(2) C(67) C(72) 121.2(4) yes . . .
C(68) C(67) C(72) 118.6(6) yes . . .
C(67) C(68) C(69) 120.0(7) yes . . .
C(68) C(69) C(70) 121.2(5) yes . . .
C(69) C(70) C(71) 118.8(7) yes . . .
C(70) C(71) C(72) 120.8(7) yes . . .
C(67) C(72) C(71) 120.5(5) yes . . .
P(2) C(73) C(74) 125.1(6) yes . . .
P(2) C(73) C(78) 115.9(6) yes . . .
C(74) C(73) C(78) 119.0(7) yes . . .
C(73) C(74) C(75) 120.4(7) yes . . .
C(74) C(75) C(76) 120.4(8) yes . . .
C(75) C(76) C(77) 119.9(7) yes . . .
C(76) C(77) C(78) 120.0(8) yes . . .
C(73) C(78) C(77) 120.3(8) yes . . .
P(2) C(79) C(80) 121.7(4) yes . . .
P(2) C(79) C(84) 119.8(6) yes . . .
C(80) C(79) C(84) 118.3(5) yes . . .
C(79) C(80) C(81) 120.1(7) yes . . .
C(80) C(81) C(82) 122.0(9) yes . . .
C(81) C(82) C(83) 118.1(7) yes . . .
C(82) C(83) C(84) 122.2(7) yes . . .
C(79) C(84) C(83) 119.1(8) yes . . .
C(86) C(85) C(87) 129(2) yes . . 2_766
C(85) C(86) C(87) 120(2) yes . . .
C(85) C(87) C(86) 111.2(18) yes 2_766 . .
C(85) C(87) C(88) 133(3) yes 2_766 . .
C(86) C(87) C(88) 116(2) yes . . .
C(96) C(89) C(101) 62(3) yes . . .
C(97) C(89) C(101) 68(5) yes . . .
C(91) C(90) C(92) 70(2) yes . . .
C(91) C(90) C(99) 160(2) yes . . .
C(91) C(90) C(100) 110(4) yes . . .
C(91) C(90) C(101) 116(3) yes . . .
C(92) C(90) C(98) 113(4) yes . . .
C(92) C(90) C(99) 115(3) yes . . .
C(92) C(90) C(100) 159(4) yes . . .
C(92) C(90) C(101) 46(2) yes . . .
C(98) C(90) C(99) 125(3) yes . . .
C(98) C(90) C(100) 67(4) yes . . .
C(98) C(90) C(101) 159(4) yes . . .
C(99) C(90) C(100) 59(4) yes . . .
C(99) C(90) C(101) 70(3) yes . . .
C(100) C(90) C(101) 128(5) yes . . .
C(90) C(91) C(92) 51(2) yes . . .
C(90) C(91) C(93) 139(2) yes . . .
C(90) C(91) C(98) 54(2) yes . . .
C(92) C(91) C(93) 88(2) yes . . .
C(92) C(91) C(98) 104(3) yes . . .
C(93) C(91) C(98) 167(3) yes . . .
C(90) C(92) C(91) 60(2) yes . . .
C(90) C(92) C(94) 130(3) yes . . .
C(90) C(92) C(95) 158(5) yes . . .
C(90) C(92) C(101) 62(3) yes . . .
C(91) C(92) C(94) 70(2) yes . . .
C(91) C(92) C(95) 140(5) yes . . .
C(91) C(92) C(101) 122(3) yes . . .
C(94) C(92) C(95) 70(4) yes . . .
C(94) C(92) C(101) 166(4) yes . . .
C(95) C(92) C(101) 97(4) yes . . .
C(91) C(93) C(94) 101(3) yes . . .
C(92) C(94) C(93) 100(3) yes . . .
C(93) C(94) C(95) 136(3) yes . . .
C(92) C(95) C(94) 74(4) yes . . .
C(94) C(95) C(101) 120(2) yes . . .
C(89) C(96) C(99) 116(5) yes . . .
C(97) C(96) C(99) 121(8) yes . . .
C(89) C(97) C(96) 168(9) yes . . .
C(89) C(97) C(101) 85(6) yes . . .
C(96) C(97) C(101) 85(6) yes . . .
C(90) C(98) C(91) 82(3) yes . . .
C(90) C(98) C(100) 52(3) yes . . .
C(91) C(98) C(100) 132(4) yes . . .
C(90) C(99) C(96) 126(5) yes . . .
C(96) C(99) C(100) 168(4) yes . . .
C(96) C(99) C(101) 70(4) yes . . .
C(100) C(99) C(101) 112(5) yes . . .
C(98) C(100) C(99) 125(5) yes . . .
C(89) C(101) C(90) 154(3) yes . . .
C(89) C(101) C(92) 133(3) yes . . .
C(89) C(101) C(95) 97(2) yes . . .
C(89) C(101) C(99) 105(3) yes . . .
C(90) C(101) C(92) 71(3) yes . . .
C(90) C(101) C(95) 108(3) yes . . .
C(90) C(101) C(96) 100(3) yes . . .
C(90) C(101) C(97) 132(3) yes . . .
C(92) C(101) C(96) 157(3) yes . . .
C(92) C(101) C(97) 155(4) yes . . .
C(92) C(101) C(99) 122(3) yes . . .
C(95) C(101) C(96) 142(3) yes . . .
C(95) C(101) C(97) 118(3) yes . . .
C(95) C(101) C(99) 153(2) yes . . .
C(97) C(101) C(99) 79(3) yes . . .
C(2) C(3) H(1) 119.4 no . . .
C(4) C(3) H(1) 119.4 no . . .
C(3) C(4) H(2) 119.8 no . . .
C(5) C(4) H(2) 119.8 no . . .
C(4) C(5) H(3) 120.3 no . . .
C(6) C(5) H(3) 120.4 no . . .
C(8) C(9) H(4) 118.0 no . . .
C(10) C(9) H(4) 118.0 no . . .
C(10) C(11) H(5) 119.0 no . . .
C(12) C(11) H(5) 119.0 no . . .
C(8) C(13) H(6) 109.5 no . . .
C(8) C(13) H(7) 109.5 no . . .
C(8) C(13) H(8) 109.5 no . . .
H(6) C(13) H(7) 109.5 no . . .
H(6) C(13) H(8) 109.5 no . . .
H(7) C(13) H(8) 109.5 no . . .
C(10) C(14) H(9) 109.5 no . . .
C(10) C(14) H(10) 109.5 no . . .
C(10) C(14) H(11) 109.5 no . . .
H(9) C(14) H(10) 109.5 no . . .
H(9) C(14) H(11) 109.5 no . . .
H(10) C(14) H(11) 109.5 no . . .
C(12) C(15) H(12) 109.5 no . . .
C(12) C(15) H(13) 109.5 no . . .
C(12) C(15) H(14) 109.5 no . . .
H(12) C(15) H(13) 109.5 no . . .
H(12) C(15) H(14) 109.5 no . . .
H(13) C(15) H(14) 109.5 no . . .
C(17) C(18) H(15) 119.0 no . . .
C(19) C(18) H(15) 119.0 no . . .
C(19) C(20) H(16) 118.8 no . . .
C(21) C(20) H(16) 118.8 no . . .
C(17) C(22) H(17) 109.5 no . . .
C(17) C(22) H(18) 109.5 no . . .
C(17) C(22) H(19) 109.5 no . . .
H(17) C(22) H(18) 109.5 no . . .
H(17) C(22) H(19) 109.5 no . . .
H(18) C(22) H(19) 109.5 no . . .
C(19) C(23) H(20) 109.5 no . . .
C(19) C(23) H(21) 109.5 no . . .
C(19) C(23) H(22) 109.5 no . . .
H(20) C(23) H(21) 109.5 no . . .
H(20) C(23) H(22) 109.5 no . . .
H(21) C(23) H(22) 109.5 no . . .
C(21) C(24) H(23) 109.5 no . . .
C(21) C(24) H(24) 109.5 no . . .
C(21) C(24) H(25) 109.5 no . . .
H(23) C(24) H(24) 109.5 no . . .
H(23) C(24) H(25) 109.5 no . . .
H(24) C(24) H(25) 109.5 no . . .
C(26) C(27) H(26) 118.8 no . . .
C(28) C(27) H(26) 118.8 no . . .
C(27) C(28) H(27) 119.5 no . . .
C(29) C(28) H(27) 119.5 no . . .
C(28) C(29) H(28) 120.5 no . . .
C(30) C(29) H(28) 120.5 no . . .
C(32) C(33) H(29) 118.5 no . . .
C(34) C(33) H(29) 118.6 no . . .
C(34) C(35) H(30) 119.2 no . . .
C(36) C(35) H(30) 119.2 no . . .
C(32) C(37) H(31) 109.5 no . . .
C(32) C(37) H(32) 109.5 no . . .
C(32) C(37) H(33) 109.5 no . . .
H(31) C(37) H(32) 109.5 no . . .
H(31) C(37) H(33) 109.5 no . . .
H(32) C(37) H(33) 109.5 no . . .
C(34) C(38) H(34) 109.5 no . . .
C(34) C(38) H(35) 109.5 no . . .
C(34) C(38) H(36) 109.5 no . . .
H(34) C(38) H(35) 109.5 no . . .
H(34) C(38) H(36) 109.5 no . . .
H(35) C(38) H(36) 109.5 no . . .
C(36) C(39) H(37) 109.5 no . . .
C(36) C(39) H(38) 109.5 no . . .
C(36) C(39) H(39) 109.5 no . . .
H(37) C(39) H(38) 109.5 no . . .
H(37) C(39) H(39) 109.5 no . . .
H(38) C(39) H(39) 109.5 no . . .
C(41) C(42) H(40) 118.5 no . . .
C(43) C(42) H(40) 118.5 no . . .
C(43) C(44) H(41) 119.1 no . . .
C(45) C(44) H(41) 119.1 no . . .
C(41) C(46) H(42) 109.5 no . . .
C(41) C(46) H(43) 109.5 no . . .
C(41) C(46) H(44) 109.5 no . . .
H(42) C(46) H(43) 109.5 no . . .
H(42) C(46) H(44) 109.5 no . . .
H(43) C(46) H(44) 109.5 no . . .
C(43) C(47) H(45) 109.5 no . . .
C(43) C(47) H(46) 109.5 no . . .
C(43) C(47) H(47) 109.5 no . . .
H(45) C(47) H(46) 109.5 no . . .
H(45) C(47) H(47) 109.5 no . . .
H(46) C(47) H(47) 109.5 no . . .
C(45) C(48) H(48) 109.5 no . . .
C(45) C(48) H(49) 109.5 no . . .
C(45) C(48) H(50) 109.5 no . . .
H(48) C(48) H(49) 109.5 no . . .
H(48) C(48) H(50) 109.5 no . . .
H(49) C(48) H(50) 109.5 no . . .
C(49) C(50) H(51) 119.9 no . . .
C(51) C(50) H(51) 119.9 no . . .
C(50) C(51) H(52) 119.3 no . . .
C(52) C(51) H(52) 119.3 no . . .
C(51) C(52) H(53) 120.5 no . . .
C(53) C(52) H(53) 120.5 no . . .
C(52) C(53) H(54) 120.1 no . . .
C(54) C(53) H(54) 120.1 no . . .
C(49) C(54) H(55) 119.9 no . . .
C(53) C(54) H(55) 119.9 no . . .
C(55) C(56) H(56) 119.8 no . . .
C(57) C(56) H(56) 119.8 no . . .
C(56) C(57) H(57) 120.2 no . . .
C(58) C(57) H(57) 120.3 no . . .
C(57) C(58) H(58) 119.8 no . . .
C(59) C(58) H(58) 119.8 no . . .
C(58) C(59) H(59) 120.4 no . . .
C(60) C(59) H(59) 120.4 no . . .
C(55) C(60) H(60) 119.1 no . . .
C(59) C(60) H(60) 119.1 no . . .
C(61) C(62) H(61) 119.7 no . . .
C(63) C(62) H(61) 119.7 no . . .
C(62) C(63) H(62) 119.8 no . . .
C(64) C(63) H(62) 119.8 no . . .
C(63) C(64) H(63) 120.0 no . . .
C(65) C(64) H(63) 120.0 no . . .
C(64) C(65) H(64) 120.9 no . . .
C(66) C(65) H(64) 120.9 no . . .
C(61) C(66) H(65) 119.6 no . . .
C(65) C(66) H(65) 119.6 no . . .
C(67) C(68) H(66) 120.0 no . . .
C(69) C(68) H(66) 120.0 no . . .
C(68) C(69) H(67) 119.4 no . . .
C(70) C(69) H(67) 119.4 no . . .
C(69) C(70) H(68) 120.6 no . . .
C(71) C(70) H(68) 120.6 no . . .
C(70) C(71) H(69) 119.6 no . . .
C(72) C(71) H(69) 119.6 no . . .
C(67) C(72) H(70) 119.8 no . . .
C(71) C(72) H(70) 119.8 no . . .
C(73) C(74) H(71) 119.8 no . . .
C(75) C(74) H(71) 119.8 no . . .
C(74) C(75) H(72) 119.8 no . . .
C(76) C(75) H(72) 119.8 no . . .
C(75) C(76) H(73) 120.1 no . . .
C(77) C(76) H(73) 120.1 no . . .
C(76) C(77) H(74) 120.0 no . . .
C(78) C(77) H(74) 120.0 no . . .
C(73) C(78) H(75) 119.8 no . . .
C(77) C(78) H(75) 119.8 no . . .
C(79) C(80) H(76) 120.0 no . . .
C(81) C(80) H(76) 119.9 no . . .
C(80) C(81) H(77) 119.0 no . . .
C(82) C(81) H(77) 119.0 no . . .
C(81) C(82) H(78) 121.0 no . . .
C(83) C(82) H(78) 120.9 no . . .
C(82) C(83) H(79) 118.9 no . . .
C(84) C(83) H(79) 118.9 no . . .
C(79) C(84) H(80) 120.4 no . . .
C(83) C(84) H(80) 120.4 no . . .

loop_
_geom_bond_atom_site_label_1
_geom_bond_atom_site_label_2
_geom_bond_distance
_geom_bond_publ_flag
_geom_bond_site_symmetry_1
_geom_bond_site_symmetry_2
Ge(1) S(1) 2.2398(19) yes . .
Ge(1) S(2) 2.2483(18) yes . .
Ge(1) S(3) 2.202(2) yes . .
Ge(1) C(1) 1.998(6) yes . .
Ge(2) S(1) 2.258(2) yes . .
Ge(2) S(2) 2.2559(18) yes . .
Ge(2) S(4) 2.187(2) yes . .
Ge(2) C(25) 1.985(5) yes . .
Ni(1) S(3) 2.2614(17) yes . .
Ni(1) S(4) 2.2643(15) yes . .
Ni(1) P(1) 2.340(2) yes . .
Ni(1) P(2) 2.357(2) yes . .
P(1) C(49) 1.826(8) yes . .
P(1) C(55) 1.841(6) yes . .
P(1) C(61) 1.834(7) yes . .
P(2) C(67) 1.822(7) yes . .
P(2) C(73) 1.825(7) yes . .
P(2) C(79) 1.826(6) yes . .
C(1) C(2) 1.398(12) yes . .
C(1) C(6) 1.389(10) yes . .
C(2) C(3) 1.389(9) yes . .
C(2) C(7) 1.491(11) yes . .
C(3) C(4) 1.361(11) yes . .
C(4) C(5) 1.400(13) yes . .
C(5) C(6) 1.413(9) yes . .
C(6) C(16) 1.506(11) yes . .
C(7) C(8) 1.405(11) yes . .
C(7) C(12) 1.430(10) yes . .
C(8) C(9) 1.376(13) yes . .
C(8) C(13) 1.511(11) yes . .
C(9) C(10) 1.366(13) yes . .
C(10) C(11) 1.402(13) yes . .
C(10) C(14) 1.503(14) yes . .
C(11) C(12) 1.391(13) yes . .
C(12) C(15) 1.503(11) yes . .
C(16) C(17) 1.396(12) yes . .
C(16) C(21) 1.403(9) yes . .
C(17) C(18) 1.394(13) yes . .
C(17) C(22) 1.508(9) yes . .
C(18) C(19) 1.386(12) yes . .
C(19) C(20) 1.382(14) yes . .
C(19) C(23) 1.506(16) yes . .
C(20) C(21) 1.385(13) yes . .
C(21) C(24) 1.483(12) yes . .
C(25) C(26) 1.419(10) yes . .
C(25) C(30) 1.391(10) yes . .
C(26) C(27) 1.413(8) yes . .
C(26) C(31) 1.473(10) yes . .
C(27) C(28) 1.355(11) yes . .
C(28) C(29) 1.397(11) yes . .
C(29) C(30) 1.410(9) yes . .
C(30) C(40) 1.495(10) yes . .
C(31) C(32) 1.403(10) yes . .
C(31) C(36) 1.401(13) yes . .
C(32) C(33) 1.373(12) yes . .
C(32) C(37) 1.499(13) yes . .
C(33) C(34) 1.383(14) yes . .
C(34) C(35) 1.381(12) yes . .
C(34) C(38) 1.516(14) yes . .
C(35) C(36) 1.394(12) yes . .
C(36) C(39) 1.524(11) yes . .
C(40) C(41) 1.417(11) yes . .
C(40) C(45) 1.408(11) yes . .
C(41) C(42) 1.371(11) yes . .
C(41) C(46) 1.513(13) yes . .
C(42) C(43) 1.387(13) yes . .
C(43) C(44) 1.405(12) yes . .
C(43) C(47) 1.511(12) yes . .
C(44) C(45) 1.389(11) yes . .
C(45) C(48) 1.523(12) yes . .
C(49) C(50) 1.387(11) yes . .
C(49) C(54) 1.366(9) yes . .
C(50) C(51) 1.367(13) yes . .
C(51) C(52) 1.369(10) yes . .
C(52) C(53) 1.379(13) yes . .
C(53) C(54) 1.403(14) yes . .
C(55) C(56) 1.388(12) yes . .
C(55) C(60) 1.391(10) yes . .
C(56) C(57) 1.388(10) yes . .
C(57) C(58) 1.387(13) yes . .
C(58) C(59) 1.389(14) yes . .
C(59) C(60) 1.360(9) yes . .
C(61) C(62) 1.357(12) yes . .
C(61) C(66) 1.383(8) yes . .
C(62) C(63) 1.366(12) yes . .
C(63) C(64) 1.385(11) yes . .
C(64) C(65) 1.399(15) yes . .
C(65) C(66) 1.389(11) yes . .
C(67) C(68) 1.396(7) yes . .
C(67) C(72) 1.394(11) yes . .
C(68) C(69) 1.395(11) yes . .
C(69) C(70) 1.374(12) yes . .
C(70) C(71) 1.387(9) yes . .
C(71) C(72) 1.385(11) yes . .
C(73) C(74) 1.377(11) yes . .
C(73) C(78) 1.392(12) yes . .
C(74) C(75) 1.385(11) yes . .
C(75) C(76) 1.376(13) yes . .
C(76) C(77) 1.374(13) yes . .
C(77) C(78) 1.390(11) yes . .
C(79) C(80) 1.403(13) yes . .
C(79) C(84) 1.409(9) yes . .
C(80) C(81) 1.365(10) yes . .
C(81) C(82) 1.387(12) yes . .
C(82) C(83) 1.364(15) yes . .
C(83) C(84) 1.389(9) yes . .
C(85) C(86) 1.43(2) yes . .
C(85) C(87) 1.31(3) yes . 2_766
C(86) C(87) 1.49(4) yes . .
C(87) C(88) 1.36(3) yes . .
C(89) C(96) 1.62(7) yes . .
C(89) C(97) 0.72(7) yes . .
C(89) C(101) 1.55(5) yes . .
C(90) C(91) 1.64(5) yes . .
C(90) C(92) 1.47(6) yes . .
C(90) C(98) 1.33(5) yes . .
C(90) C(99) 1.32(6) yes . .
C(90) C(100) 1.21(7) yes . .
C(90) C(101) 1.37(4) yes . .
C(91) C(92) 1.78(4) yes . .
C(91) C(93) 1.21(5) yes . .
C(91) C(98) 1.15(5) yes . .
C(92) C(94) 1.50(6) yes . .
C(92) C(95) 0.92(5) yes . .
C(92) C(101) 1.12(6) yes . .
C(93) C(94) 1.25(4) yes . .
C(94) C(95) 1.47(5) yes . .
C(95) C(101) 1.53(5) yes . .
C(96) C(97) 0.91(8) yes . .
C(96) C(99) 1.28(8) yes . .
C(96) C(101) 1.65(8) yes . .
C(97) C(101) 1.45(6) yes . .
C(98) C(100) 1.41(8) yes . .
C(99) C(100) 1.24(7) yes . .
C(99) C(101) 1.55(5) yes . .
C(3) H(1) 0.950 no . .
C(4) H(2) 0.950 no . .
C(5) H(3) 0.950 no . .
C(9) H(4) 0.950 no . .
C(11) H(5) 0.950 no . .
C(13) H(6) 0.980 no . .
C(13) H(7) 0.980 no . .
C(13) H(8) 0.980 no . .
C(14) H(9) 0.980 no . .
C(14) H(10) 0.980 no . .
C(14) H(11) 0.980 no . .
C(15) H(12) 0.980 no . .
C(15) H(13) 0.980 no . .
C(15) H(14) 0.980 no . .
C(18) H(15) 0.950 no . .
C(20) H(16) 0.950 no . .
C(22) H(17) 0.980 no . .
C(22) H(18) 0.980 no . .
C(22) H(19) 0.980 no . .
C(23) H(20) 0.980 no . .
C(23) H(21) 0.980 no . .
C(23) H(22) 0.980 no . .
C(24) H(23) 0.980 no . .
C(24) H(24) 0.980 no . .
C(24) H(25) 0.980 no . .
C(27) H(26) 0.950 no . .
C(28) H(27) 0.950 no . .
C(29) H(28) 0.950 no . .
C(33) H(29) 0.950 no . .
C(35) H(30) 0.950 no . .
C(37) H(31) 0.980 no . .
C(37) H(32) 0.980 no . .
C(37) H(33) 0.980 no . .
C(38) H(34) 0.980 no . .
C(38) H(35) 0.980 no . .
C(38) H(36) 0.980 no . .
C(39) H(37) 0.980 no . .
C(39) H(38) 0.980 no . .
C(39) H(39) 0.980 no . .
C(42) H(40) 0.950 no . .
C(44) H(41) 0.950 no . .
C(46) H(42) 0.980 no . .
C(46) H(43) 0.980 no . .
C(46) H(44) 0.980 no . .
C(47) H(45) 0.980 no . .
C(47) H(46) 0.980 no . .
C(47) H(47) 0.980 no . .
C(48) H(48) 0.980 no . .
C(48) H(49) 0.980 no . .
C(48) H(50) 0.980 no . .
C(50) H(51) 0.950 no . .
C(51) H(52) 0.950 no . .
C(52) H(53) 0.950 no . .
C(53) H(54) 0.950 no . .
C(54) H(55) 0.950 no . .
C(56) H(56) 0.950 no . .
C(57) H(57) 0.950 no . .
C(58) H(58) 0.950 no . .
C(59) H(59) 0.950 no . .
C(60) H(60) 0.950 no . .
C(62) H(61) 0.950 no . .
C(63) H(62) 0.950 no . .
C(64) H(63) 0.950 no . .
C(65) H(64) 0.950 no . .
C(66) H(65) 0.950 no . .
C(68) H(66) 0.950 no . .
C(69) H(67) 0.950 no . .
C(70) H(68) 0.950 no . .
C(71) H(69) 0.950 no . .
C(72) H(70) 0.950 no . .
C(74) H(71) 0.950 no . .
C(75) H(72) 0.950 no . .
C(76) H(73) 0.950 no . .
C(77) H(74) 0.950 no . .
C(78) H(75) 0.950 no . .
C(80) H(76) 0.950 no . .
C(81) H(77) 0.950 no . .
C(82) H(78) 0.950 no . .
C(83) H(79) 0.950 no . .
C(84) H(80) 0.950 no . .

loop_
_geom_contact_atom_site_label_1
_geom_contact_atom_site_label_2
_geom_contact_distance
_geom_contact_publ_flag
_geom_contact_site_symmetry_1
_geom_contact_site_symmetry_2
C(4) C(53) 3.595(11) ? . 2_665
C(5) C(37) 3.598(12) ? . 2_675
C(18) C(94) 3.50(2) ? . .
C(19) C(95) 3.58(3) ? . .
C(24) C(24) 3.594(12) ? . 2_675
C(28) C(43) 3.598(9) ? . 2_776
C(36) C(69) 3.578(9) ? . 2_676
C(37) C(5) 3.598(12) ? . 2_675
C(39) C(39) 3.214(13) ? . 2_676
C(42) C(75) 3.579(12) ? . 1_655
C(43) C(28) 3.598(9) ? . 2_776
C(47) C(85) 3.56(2) ? . .
C(47) C(86) 3.55(2) ? . .
C(53) C(4) 3.595(11) ? . 2_665
C(63) C(70) 3.526(13) ? . 2_666
C(64) C(93) 3.56(3) ? . 2_565
C(69) C(36) 3.578(9) ? . 2_676
C(70) C(63) 3.526(13) ? . 2_666
C(75) C(42) 3.579(12) ? . 1_455
C(85) C(47) 3.56(2) ? . .
C(86) C(47) 3.55(2) ? . .
C(86) C(98) 3.58(4) ? . 2_665
C(87) C(100) 3.58(6) ? . 2_665
C(88) C(98) 3.37(6) ? . 2_665
C(88) C(100) 3.17(7) ? . 2_665
C(93) C(64) 3.56(3) ? . 2_565
C(94) C(18) 3.50(2) ? . .
C(95) C(19) 3.58(3) ? . .
C(98) C(86) 3.58(4) ? . 2_665
C(98) C(88) 3.37(6) ? . 2_665
C(100) C(87) 3.58(6) ? . 2_665
C(100) C(88) 3.17(7) ? . 2_665
S(3) H(7) 3.358 ? . 2_665
S(4) H(38) 3.465 ? . 2_676
C(1) H(54) 3.500 ? . 2_665
C(2) H(54) 3.569 ? . 2_665
C(3) H(29) 3.301 ? . 2_675
C(3) H(54) 3.286 ? . 2_665
C(3) H(55) 2.964 ? . 2_665
C(4) H(29) 3.210 ? . 2_675
C(4) H(31) 3.221 ? . 2_675
C(4) H(32) 3.515 ? . 2_675
C(4) H(54) 2.905 ? . 2_665
C(4) H(55) 3.077 ? . 2_665
C(5) H(31) 3.052 ? . 2_675
C(5) H(32) 3.245 ? . 2_675
C(5) H(54) 2.862 ? . 2_665
C(6) H(54) 3.193 ? . 2_665
C(7) H(64) 3.590 ? . 2_665
C(8) H(64) 3.253 ? . 2_665
C(8) H(65) 3.583 ? . 2_665
C(9) H(64) 3.192 ? . 2_665
C(9) H(79) 3.376 ? . 2_665
C(10) H(64) 3.537 ? . 2_665
C(11) H(22) 3.397 ? . 1_655
C(13) H(6) 3.160 ? . 2_665
C(13) H(7) 3.504 ? . 2_665
C(13) H(65) 3.211 ? . 2_665
C(14) H(15) 3.017 ? . 1_655
C(14) H(79) 3.397 ? . 2_665
C(15) H(24) 3.059 ? . 2_675
C(15) H(29) 3.576 ? . 2_675
C(15) H(36) 3.453 ? . 2_675
C(18) H(10) 2.982 ? . 1_455
C(22) H(53) 3.241 ? . 2_665
C(22) H(54) 3.147 ? . 2_665
C(22) H(78) 3.065 ? . 2_565
C(23) H(5) 3.241 ? . 1_455
C(24) H(23) 3.485 ? . 2_675
C(24) H(24) 3.388 ? . 2_675
C(24) H(25) 3.318 ? . 2_675
C(24) H(32) 2.919 ? . 2_675
C(27) H(67) 3.411 ? . 2_676
C(27) H(71) 3.312 ? . 2_676
C(27) H(72) 3.547 ? . 2_676
C(28) H(71) 3.277 ? . 2_676
C(28) H(72) 2.985 ? . 2_676
C(29) H(28) 3.368 ? . 2_776
C(29) H(72) 2.965 ? . 2_676
C(30) H(72) 3.535 ? . 2_676
C(31) H(67) 2.892 ? . 2_676
C(32) H(67) 3.056 ? . 2_676
C(33) H(67) 3.105 ? . 2_676
C(34) H(59) 3.333 ? . 2_676
C(34) H(67) 3.045 ? . 2_676
C(35) H(59) 3.209 ? . 2_676
C(35) H(67) 2.893 ? . 2_676
C(36) H(66) 3.234 ? . 2_676
C(36) H(67) 2.819 ? . 2_676
C(37) H(2) 3.600 ? . 2_675
C(37) H(3) 3.339 ? . 2_675
C(37) H(25) 3.104 ? . 2_675
C(38) H(12) 3.407 ? . 2_675
C(38) H(59) 3.076 ? . 2_676
C(38) H(63) 3.580 ? . 1_565
C(39) H(37) 2.955 ? . 2_676
C(39) H(38) 2.903 ? . 2_676
C(39) H(39) 3.251 ? . 2_676
C(39) H(66) 3.012 ? . 2_676
C(40) H(28) 3.028 ? . 2_776
C(41) H(28) 3.354 ? . 2_776
C(41) H(72) 3.343 ? . 1_655
C(42) H(27) 3.369 ? . 2_776
C(42) H(28) 3.583 ? . 2_776
C(42) H(72) 3.138 ? . 1_655
C(43) H(27) 2.793 ? . 2_776
C(43) H(28) 3.561 ? . 2_776
C(44) H(27) 2.968 ? . 2_776
C(44) H(28) 3.202 ? . 2_776
C(45) H(28) 2.920 ? . 2_776
C(46) H(72) 3.432 ? . 1_655
C(46) H(73) 3.566 ? . 1_655
C(47) H(27) 2.989 ? . 2_776
C(47) H(76) 3.308 ? . 1_655
C(48) H(28) 3.446 ? . 2_776
C(48) H(72) 3.275 ? . 2_676
C(48) H(73) 3.118 ? . 2_676
C(51) H(77) 3.541 ? . 1_655
C(52) H(17) 3.518 ? . 2_665
C(52) H(19) 3.402 ? . 2_665
C(52) H(77) 3.075 ? . 1_655
C(53) H(8) 3.011 ? . 2_665
C(53) H(17) 3.499 ? . 2_665
C(53) H(19) 3.229 ? . 2_665
C(54) H(8) 2.873 ? . 2_665
C(56) H(69) 3.321 ? . 2_666
C(57) H(69) 3.261 ? . 2_666
C(58) H(62) 3.070 ? . 2_666
C(58) H(63) 3.235 ? . 2_666
C(59) H(34) 3.268 ? . 2_676
C(59) H(62) 2.906 ? . 2_666
C(59) H(63) 3.572 ? . 2_666
C(60) H(62) 3.397 ? . 2_666
C(62) H(68) 3.221 ? . 2_666
C(62) H(69) 3.388 ? . 2_666
C(63) H(68) 3.092 ? . 2_666
C(64) H(1) 3.191 ? . 2_665
C(64) H(34) 3.394 ? . 1_545
C(64) H(58) 3.459 ? . 2_666
C(65) H(1) 3.009 ? . 2_665
C(66) H(1) 3.436 ? . 2_665
C(66) H(7) 3.403 ? . 2_665
C(66) H(8) 3.538 ? . 2_665
C(68) H(26) 3.219 ? . 2_676
C(68) H(38) 3.592 ? . 2_676
C(68) H(39) 3.576 ? . 2_676
C(69) H(26) 2.889 ? . 2_676
C(70) H(61) 3.433 ? . 2_666
C(70) H(62) 3.048 ? . 2_666
C(71) H(61) 3.233 ? . 2_666
C(71) H(62) 3.430 ? . 2_666
C(74) H(39) 3.573 ? . 2_676
C(74) H(40) 3.372 ? . 1_455
C(74) H(47) 3.556 ? . 1_455
C(75) H(39) 3.580 ? . 2_676
C(75) H(40) 3.170 ? . 1_455
C(75) H(43) 3.041 ? . 1_455
C(75) H(48) 3.280 ? . 2_676
C(75) H(50) 3.324 ? . 2_676
C(76) H(43) 2.993 ? . 1_455
C(76) H(48) 3.144 ? . 2_676
C(76) H(50) 3.425 ? . 2_676
C(80) H(9) 3.558 ? . 1_455
C(80) H(47) 3.169 ? . 1_455
C(81) H(9) 3.510 ? . 1_455
C(81) H(11) 3.463 ? . 1_455
C(81) H(53) 3.163 ? . 1_455
C(82) H(11) 3.090 ? . 1_455
C(82) H(17) 3.515 ? . 2_565
C(82) H(18) 3.504 ? . 2_565
C(82) H(53) 3.333 ? . 1_455
C(82) H(79) 3.186 ? . 2_565
C(83) H(4) 3.512 ? . 2_665
C(83) H(11) 3.183 ? . 1_455
C(83) H(11) 3.301 ? . 2_665
C(83) H(78) 3.400 ? . 2_565
C(83) H(79) 3.371 ? . 2_565
C(85) H(45) 3.554 ? . .
C(85) H(46) 3.002 ? . .
C(85) H(47) 3.576 ? . .
C(85) H(57) 2.987 ? . 2_766
C(86) H(45) 3.148 ? . .
C(86) H(46) 3.239 ? . .
C(86) H(57) 3.513 ? . .
C(86) H(57) 3.215 ? . 2_766
C(87) H(56) 3.302 ? . .
C(87) H(57) 3.231 ? . .
C(87) H(57) 3.597 ? . 2_766
C(88) H(2) 3.310 ? . 2_665
C(88) H(56) 3.243 ? . .
C(88) H(68) 3.346 ? . 2_666
C(89) H(13) 3.318 ? . 2_675
C(89) H(21) 3.443 ? . 2_575
C(89) H(44) 3.417 ? . 2_675
C(90) H(3) 3.192 ? . .
C(90) H(58) 3.183 ? . 1_454
C(91) H(17) 3.082 ? . .
C(91) H(58) 2.974 ? . 1_454
C(91) H(63) 3.578 ? . 2_565
C(92) H(58) 3.299 ? . 1_454
C(93) H(15) 3.489 ? . .
C(93) H(17) 3.190 ? . .
C(93) H(58) 3.331 ? . 1_454
C(93) H(63) 2.922 ? . 2_565
C(93) H(64) 3.326 ? . 2_565
C(94) H(15) 3.288 ? . .
C(94) H(20) 3.485 ? . .
C(94) H(34) 3.451 ? . 2_575
C(94) H(58) 3.456 ? . 1_454
C(94) H(63) 3.080 ? . 2_565
C(95) H(20) 3.031 ? . .
C(95) H(21) 3.581 ? . 2_575
C(95) H(34) 3.517 ? . 2_575
C(95) H(35) 3.187 ? . 2_575
C(95) H(36) 3.520 ? . 2_575
C(96) H(44) 3.050 ? . 2_675
C(97) H(44) 3.089 ? . 2_675
C(98) H(3) 3.487 ? . .
C(98) H(17) 3.423 ? . .
C(98) H(57) 3.366 ? . 1_454
C(98) H(58) 3.004 ? . 1_454
C(99) H(3) 3.499 ? . .
C(99) H(31) 3.414 ? . 2_675
C(99) H(58) 3.509 ? . 1_454
C(100) H(3) 3.367 ? . .
C(100) H(57) 3.418 ? . 1_454
C(100) H(58) 3.181 ? . 1_454
H(1) C(64) 3.191 ? . 2_665
H(1) C(65) 3.009 ? . 2_665
H(1) C(66) 3.436 ? . 2_665
H(1) H(29) 3.330 ? . 2_675
H(1) H(55) 2.866 ? . 2_665
H(1) H(63) 3.446 ? . 2_665
H(1) H(64) 3.155 ? . 2_665
H(2) C(37) 3.600 ? . 2_675
H(2) C(88) 3.310 ? . 2_665
H(2) H(29) 3.216 ? . 2_675
H(2) H(31) 2.975 ? . 2_675
H(2) H(54) 3.239 ? . 2_665
H(2) H(55) 3.027 ? . 2_665
H(2) H(68) 2.871 ? . 1_554
H(3) C(37) 3.339 ? . 2_675
H(3) C(90) 3.192 ? . .
H(3) C(98) 3.487 ? . .
H(3) C(99) 3.499 ? . .
H(3) C(100) 3.367 ? . .
H(3) H(31) 2.644 ? . 2_675
H(3) H(32) 3.158 ? . 2_675
H(3) H(54) 3.200 ? . 2_665
H(4) C(83) 3.512 ? . 2_665
H(4) H(64) 3.444 ? . 2_665
H(4) H(79) 2.751 ? . 2_665
H(5) C(23) 3.241 ? . 1_655
H(5) H(15) 3.429 ? . 1_655
H(5) H(20) 3.161 ? . 1_655
H(5) H(22) 2.479 ? . 1_655
H(6) C(13) 3.160 ? . 2_665
H(6) H(6) 2.893 ? . 2_665
H(6) H(7) 2.846 ? . 2_665
H(6) H(8) 3.219 ? . 2_665
H(7) S(3) 3.358 ? . 2_665
H(7) C(13) 3.504 ? . 2_665
H(7) C(66) 3.403 ? . 2_665
H(7) H(6) 2.846 ? . 2_665
H(7) H(7) 3.599 ? . 2_665
H(7) H(8) 3.557 ? . 2_665
H(7) H(65) 2.649 ? . 2_665
H(8) C(53) 3.011 ? . 2_665
H(8) C(54) 2.873 ? . 2_665
H(8) C(66) 3.538 ? . 2_665
H(8) H(6) 3.219 ? . 2_665
H(8) H(7) 3.557 ? . 2_665
H(8) H(54) 3.031 ? . 2_665
H(8) H(55) 2.772 ? . 2_665
H(8) H(65) 3.114 ? . 2_665
H(9) C(80) 3.558 ? . 1_655
H(9) C(81) 3.510 ? . 1_655
H(9) H(15) 3.564 ? . 1_655
H(10) C(18) 2.982 ? . 1_655
H(10) H(15) 2.067 ? . 1_655
H(10) H(18) 3.283 ? . 1_655
H(10) H(22) 2.914 ? . 1_655
H(11) C(81) 3.463 ? . 1_655
H(11) C(82) 3.090 ? . 1_655
H(11) C(83) 3.183 ? . 1_655
H(11) C(83) 3.301 ? . 2_665
H(11) H(15) 3.296 ? . 1_655
H(11) H(18) 3.482 ? . 1_655
H(11) H(78) 3.312 ? . 1_655
H(11) H(78) 3.265 ? . 2_665
H(11) H(79) 3.455 ? . 1_655
H(11) H(79) 2.510 ? . 2_665
H(12) C(38) 3.407 ? . 2_675
H(12) H(16) 2.960 ? . 2_675
H(12) H(24) 2.863 ? . 2_675
H(12) H(29) 2.806 ? . 2_675
H(12) H(36) 2.486 ? . 2_675
H(13) C(89) 3.318 ? . 2_675
H(13) H(16) 3.443 ? . 2_675
H(13) H(24) 3.058 ? . 2_675
H(14) H(24) 2.741 ? . 2_675
H(14) H(29) 3.485 ? . 2_675
H(15) C(14) 3.017 ? . 1_455
H(15) C(93) 3.489 ? . .
H(15) C(94) 3.288 ? . .
H(15) H(5) 3.429 ? . 1_455
H(15) H(9) 3.564 ? . 1_455
H(15) H(10) 2.067 ? . 1_455
H(15) H(11) 3.296 ? . 1_455
H(16) H(12) 2.960 ? . 2_675
H(16) H(13) 3.443 ? . 2_675
H(17) C(52) 3.518 ? . 2_665
H(17) C(53) 3.499 ? . 2_665
H(17) C(82) 3.515 ? . 2_565
H(17) C(91) 3.082 ? . .
H(17) C(93) 3.190 ? . .
H(17) C(98) 3.423 ? . .
H(17) H(53) 2.906 ? . 2_665
H(17) H(54) 2.855 ? . 2_665
H(17) H(77) 3.480 ? . 2_565
H(17) H(78) 2.726 ? . 2_565
H(18) C(82) 3.504 ? . 2_565
H(18) H(10) 3.283 ? . 1_455
H(18) H(11) 3.482 ? . 1_455
H(18) H(53) 3.384 ? . 2_665
H(18) H(78) 2.558 ? . 2_565
H(19) C(52) 3.402 ? . 2_665
H(19) C(53) 3.229 ? . 2_665
H(19) H(53) 2.915 ? . 2_665
H(19) H(54) 2.568 ? . 2_665
H(19) H(78) 3.551 ? . 2_565
H(20) C(94) 3.485 ? . .
H(20) C(95) 3.031 ? . .
H(20) H(5) 3.161 ? . 1_455
H(20) H(20) 3.142 ? . 2_575
H(21) C(89) 3.443 ? . 2_575
H(21) C(95) 3.581 ? . 2_575
H(22) C(11) 3.397 ? . 1_455
H(22) H(5) 2.479 ? . 1_455
H(22) H(10) 2.914 ? . 1_455
H(22) H(43) 3.427 ? . 1_455
H(23) C(24) 3.485 ? . 2_675
H(23) H(24) 3.172 ? . 2_675
H(23) H(25) 3.098 ? . 2_675
H(24) C(15) 3.059 ? . 2_675
H(24) C(24) 3.388 ? . 2_675
H(24) H(12) 2.863 ? . 2_675
H(24) H(13) 3.058 ? . 2_675
H(24) H(14) 2.741 ? . 2_675
H(24) H(23) 3.172 ? . 2_675
H(24) H(24) 3.457 ? . 2_675
H(24) H(25) 2.987 ? . 2_675
H(24) H(32) 2.847 ? . 2_675
H(25) C(24) 3.318 ? . 2_675
H(25) C(37) 3.104 ? . 2_675
H(25) H(23) 3.098 ? . 2_675
H(25) H(24) 2.987 ? . 2_675
H(25) H(25) 3.319 ? . 2_675
H(25) H(29) 3.520 ? . 2_675
H(25) H(31) 3.331 ? . 2_675
H(25) H(32) 2.180 ? . 2_675
H(25) H(33) 3.558 ? . 2_675
H(26) C(68) 3.219 ? . 2_676
H(26) C(69) 2.889 ? . 2_676
H(26) H(66) 3.241 ? . 2_676
H(26) H(67) 2.669 ? . 2_676
H(26) H(71) 3.165 ? . 2_676
H(27) C(42) 3.369 ? . 2_776
H(27) C(43) 2.793 ? . 2_776
H(27) C(44) 2.968 ? . 2_776
H(27) C(47) 2.989 ? . 2_776
H(27) H(41) 3.127 ? . 2_776
H(27) H(46) 2.716 ? . 2_776
H(27) H(47) 2.975 ? . 2_776
H(27) H(71) 3.119 ? . 2_676
H(27) H(72) 3.153 ? . 2_676
H(28) C(29) 3.368 ? . 2_776
H(28) C(40) 3.028 ? . 2_776
H(28) C(41) 3.354 ? . 2_776
H(28) C(42) 3.583 ? . 2_776
H(28) C(43) 3.561 ? . 2_776
H(28) C(44) 3.202 ? . 2_776
H(28) C(45) 2.920 ? . 2_776
H(28) C(48) 3.446 ? . 2_776
H(28) H(28) 2.622 ? . 2_776
H(28) H(48) 2.954 ? . 2_776
H(28) H(72) 3.127 ? . 2_676
H(29) C(3) 3.301 ? . 2_675
H(29) C(4) 3.210 ? . 2_675
H(29) C(15) 3.576 ? . 2_675
H(29) H(1) 3.330 ? . 2_675
H(29) H(2) 3.216 ? . 2_675
H(29) H(12) 2.806 ? . 2_675
H(29) H(14) 3.485 ? . 2_675
H(29) H(25) 3.520 ? . 2_675
H(30) H(49) 3.124 ? . 2_676
H(30) H(50) 3.554 ? . 2_676
H(30) H(59) 2.865 ? . 2_676
H(30) H(67) 3.411 ? . 2_676
H(31) C(4) 3.221 ? . 2_675
H(31) C(5) 3.052 ? . 2_675
H(31) C(99) 3.414 ? . 2_675
H(31) H(2) 2.975 ? . 2_675
H(31) H(3) 2.644 ? . 2_675
H(31) H(25) 3.331 ? . 2_675
H(32) C(4) 3.515 ? . 2_675
H(32) C(5) 3.245 ? . 2_675
H(32) C(24) 2.919 ? . 2_675
H(32) H(3) 3.158 ? . 2_675
H(32) H(24) 2.847 ? . 2_675
H(32) H(25) 2.180 ? . 2_675
H(33) H(25) 3.558 ? . 2_675
H(34) C(59) 3.268 ? . 2_676
H(34) C(64) 3.394 ? . 1_565
H(34) C(94) 3.451 ? . 2_575
H(34) C(95) 3.517 ? . 2_575
H(34) H(58) 3.218 ? . 2_676
H(34) H(59) 2.470 ? . 2_676
H(34) H(63) 2.656 ? . 1_565
H(35) C(95) 3.187 ? . 2_575
H(35) H(59) 3.125 ? . 2_676
H(36) C(15) 3.453 ? . 2_675
H(36) C(95) 3.520 ? . 2_575
H(36) H(12) 2.486 ? . 2_675
H(37) C(39) 2.955 ? . 2_676
H(37) H(37) 3.009 ? . 2_676
H(37) H(38) 2.488 ? . 2_676
H(37) H(39) 2.886 ? . 2_676
H(38) S(4) 3.465 ? . 2_676
H(38) C(39) 2.903 ? . 2_676
H(38) C(68) 3.592 ? . 2_676
H(38) H(37) 2.488 ? . 2_676
H(38) H(38) 2.907 ? . 2_676
H(38) H(39) 2.834 ? . 2_676
H(38) H(50) 3.380 ? . 2_676
H(38) H(66) 2.737 ? . 2_676
H(39) C(39) 3.251 ? . 2_676
H(39) C(68) 3.576 ? . 2_676
H(39) C(74) 3.573 ? . 2_676
H(39) C(75) 3.580 ? . 2_676
H(39) H(37) 2.886 ? . 2_676
H(39) H(38) 2.834 ? . 2_676
H(39) H(39) 3.568 ? . 2_676
H(39) H(66) 2.728 ? . 2_676
H(40) C(74) 3.372 ? . 1_655
H(40) C(75) 3.170 ? . 1_655
H(40) H(71) 3.316 ? . 1_655
H(40) H(72) 2.982 ? . 1_655
H(41) H(27) 3.127 ? . 2_776
H(43) C(75) 3.041 ? . 1_655
H(43) C(76) 2.993 ? . 1_655
H(43) H(22) 3.427 ? . 1_655
H(43) H(48) 3.534 ? . 2_776
H(43) H(72) 2.854 ? . 1_655
H(43) H(73) 2.754 ? . 1_655
H(44) C(89) 3.417 ? . 2_675
H(44) C(96) 3.050 ? . 2_675
H(44) C(97) 3.089 ? . 2_675
H(44) H(48) 3.242 ? . 2_776
H(44) H(73) 3.555 ? . 1_655
H(45) C(85) 3.554 ? . .
H(45) C(86) 3.148 ? . .
H(45) H(76) 3.479 ? . 1_655
H(45) H(77) 3.291 ? . 1_655
H(46) C(85) 3.002 ? . .
H(46) C(86) 3.239 ? . .
H(46) H(27) 2.716 ? . 2_776
H(47) C(74) 3.556 ? . 1_655
H(47) C(80) 3.169 ? . 1_655
H(47) C(85) 3.576 ? . .
H(47) H(27) 2.975 ? . 2_776
H(47) H(71) 2.881 ? . 1_655
H(47) H(76) 2.407 ? . 1_655
H(47) H(77) 3.296 ? . 1_655
H(48) C(75) 3.280 ? . 2_676
H(48) C(76) 3.144 ? . 2_676
H(48) H(28) 2.954 ? . 2_776
H(48) H(43) 3.534 ? . 2_776
H(48) H(44) 3.242 ? . 2_776
H(48) H(72) 2.767 ? . 2_676
H(48) H(73) 2.496 ? . 2_676
H(49) H(30) 3.124 ? . 2_676
H(49) H(73) 3.293 ? . 2_676
H(50) C(75) 3.324 ? . 2_676
H(50) C(76) 3.425 ? . 2_676
H(50) H(30) 3.554 ? . 2_676
H(50) H(38) 3.380 ? . 2_676
H(50) H(72) 2.894 ? . 2_676
H(50) H(73) 3.100 ? . 2_676
H(52) H(77) 3.406 ? . 1_655
H(53) C(22) 3.241 ? . 2_665
H(53) C(81) 3.163 ? . 1_655
H(53) C(82) 3.333 ? . 1_655
H(53) H(17) 2.906 ? . 2_665
H(53) H(18) 3.384 ? . 2_665
H(53) H(19) 2.915 ? . 2_665
H(53) H(77) 2.566 ? . 1_655
H(53) H(78) 2.930 ? . 1_655
H(54) C(1) 3.500 ? . 2_665
H(54) C(2) 3.569 ? . 2_665
H(54) C(3) 3.286 ? . 2_665
H(54) C(4) 2.905 ? . 2_665
H(54) C(5) 2.862 ? . 2_665
H(54) C(6) 3.193 ? . 2_665
H(54) C(22) 3.147 ? . 2_665
H(54) H(2) 3.239 ? . 2_665
H(54) H(3) 3.200 ? . 2_665
H(54) H(8) 3.031 ? . 2_665
H(54) H(17) 2.855 ? . 2_665
H(54) H(19) 2.568 ? . 2_665
H(55) C(3) 2.964 ? . 2_665
H(55) C(4) 3.077 ? . 2_665
H(55) H(1) 2.866 ? . 2_665
H(55) H(2) 3.027 ? . 2_665
H(55) H(8) 2.772 ? . 2_665
H(56) C(87) 3.302 ? . .
H(56) C(88) 3.243 ? . .
H(56) H(69) 3.373 ? . 2_666
H(57) C(85) 2.987 ? . 2_766
H(57) C(86) 3.513 ? . .
H(57) C(86) 3.215 ? . 2_766
H(57) C(87) 3.231 ? . .
H(57) C(87) 3.597 ? . 2_766
H(57) C(98) 3.366 ? . 1_656
H(57) C(100) 3.418 ? . 1_656
H(57) H(69) 3.289 ? . 2_666
H(58) C(64) 3.459 ? . 2_666
H(58) C(90) 3.183 ? . 1_656
H(58) C(91) 2.974 ? . 1_656
H(58) C(92) 3.299 ? . 1_656
H(58) C(93) 3.331 ? . 1_656
H(58) C(94) 3.456 ? . 1_656
H(58) C(98) 3.004 ? . 1_656
H(58) C(99) 3.509 ? . 1_656
H(58) C(100) 3.181 ? . 1_656
H(58) H(34) 3.218 ? . 2_676
H(58) H(62) 3.301 ? . 2_666
H(58) H(63) 2.758 ? . 2_666
H(59) C(34) 3.333 ? . 2_676
H(59) C(35) 3.209 ? . 2_676
H(59) C(38) 3.076 ? . 2_676
H(59) H(30) 2.865 ? . 2_676
H(59) H(34) 2.470 ? . 2_676
H(59) H(35) 3.125 ? . 2_676
H(59) H(62) 3.023 ? . 2_666
H(59) H(63) 3.379 ? . 2_666
H(61) C(70) 3.433 ? . 2_666
H(61) C(71) 3.233 ? . 2_666
H(61) H(61) 3.597 ? . 2_666
H(61) H(62) 3.313 ? . 2_666
H(61) H(68) 3.073 ? . 2_666
H(61) H(69) 2.628 ? . 2_666
H(62) C(58) 3.070 ? . 2_666
H(62) C(59) 2.906 ? . 2_666
H(62) C(60) 3.397 ? . 2_666
H(62) C(70) 3.048 ? . 2_666
H(62) C(71) 3.430 ? . 2_666
H(62) H(58) 3.301 ? . 2_666
H(62) H(59) 3.023 ? . 2_666
H(62) H(61) 3.313 ? . 2_666
H(62) H(68) 2.855 ? . 2_666
H(62) H(69) 3.453 ? . 2_666
H(63) C(38) 3.580 ? . 1_545
H(63) C(58) 3.235 ? . 2_666
H(63) C(59) 3.572 ? . 2_666
H(63) C(91) 3.578 ? . 2_565
H(63) C(93) 2.922 ? . 2_565
H(63) C(94) 3.080 ? . 2_565
H(63) H(1) 3.446 ? . 2_665
H(63) H(34) 2.656 ? . 1_545
H(63) H(58) 2.758 ? . 2_666
H(63) H(59) 3.379 ? . 2_666
H(64) C(7) 3.590 ? . 2_665
H(64) C(8) 3.253 ? . 2_665
H(64) C(9) 3.192 ? . 2_665
H(64) C(10) 3.537 ? . 2_665
H(64) C(93) 3.326 ? . 2_565
H(64) H(1) 3.155 ? . 2_665
H(64) H(4) 3.444 ? . 2_665
H(65) C(8) 3.583 ? . 2_665
H(65) C(13) 3.211 ? . 2_665
H(65) H(7) 2.649 ? . 2_665
H(65) H(8) 3.114 ? . 2_665
H(66) C(36) 3.234 ? . 2_676
H(66) C(39) 3.012 ? . 2_676
H(66) H(26) 3.241 ? . 2_676
H(66) H(38) 2.737 ? . 2_676
H(66) H(39) 2.728 ? . 2_676
H(67) C(27) 3.411 ? . 2_676
H(67) C(31) 2.892 ? . 2_676
H(67) C(32) 3.056 ? . 2_676
H(67) C(33) 3.105 ? . 2_676
H(67) C(34) 3.045 ? . 2_676
H(67) C(35) 2.893 ? . 2_676
H(67) C(36) 2.819 ? . 2_676
H(67) H(26) 2.669 ? . 2_676
H(67) H(30) 3.411 ? . 2_676
H(68) C(62) 3.221 ? . 2_666
H(68) C(63) 3.092 ? . 2_666
H(68) C(88) 3.346 ? . 2_666
H(68) H(2) 2.871 ? . 1_556
H(68) H(61) 3.073 ? . 2_666
H(68) H(62) 2.855 ? . 2_666
H(69) C(56) 3.321 ? . 2_666
H(69) C(57) 3.261 ? . 2_666
H(69) C(62) 3.388 ? . 2_666
H(69) H(56) 3.373 ? . 2_666
H(69) H(57) 3.289 ? . 2_666
H(69) H(61) 2.628 ? . 2_666
H(69) H(62) 3.453 ? . 2_666
H(71) C(27) 3.312 ? . 2_676
H(71) C(28) 3.277 ? . 2_676
H(71) H(26) 3.165 ? . 2_676
H(71) H(27) 3.119 ? . 2_676
H(71) H(40) 3.316 ? . 1_455
H(71) H(47) 2.881 ? . 1_455
H(72) C(27) 3.547 ? . 2_676
H(72) C(28) 2.985 ? . 2_676
H(72) C(29) 2.965 ? . 2_676
H(72) C(30) 3.535 ? . 2_676
H(72) C(41) 3.343 ? . 1_455
H(72) C(42) 3.138 ? . 1_455
H(72) C(46) 3.432 ? . 1_455
H(72) C(48) 3.275 ? . 2_676
H(72) H(27) 3.153 ? . 2_676
H(72) H(28) 3.127 ? . 2_676
H(72) H(40) 2.982 ? . 1_455
H(72) H(43) 2.854 ? . 1_455
H(72) H(48) 2.767 ? . 2_676
H(72) H(50) 2.894 ? . 2_676
H(73) C(46) 3.566 ? . 1_455
H(73) C(48) 3.118 ? . 2_676
H(73) H(43) 2.754 ? . 1_455
H(73) H(44) 3.555 ? . 1_455
H(73) H(48) 2.496 ? . 2_676
H(73) H(49) 3.293 ? . 2_676
H(73) H(50) 3.100 ? . 2_676
H(76) C(47) 3.308 ? . 1_455
H(76) H(45) 3.479 ? . 1_455
H(76) H(47) 2.407 ? . 1_455
H(77) C(51) 3.541 ? . 1_455
H(77) C(52) 3.075 ? . 1_455
H(77) H(17) 3.480 ? . 2_565
H(77) H(45) 3.291 ? . 1_455
H(77) H(47) 3.296 ? . 1_455
H(77) H(52) 3.406 ? . 1_455
H(77) H(53) 2.566 ? . 1_455
H(78) C(22) 3.065 ? . 2_565
H(78) C(83) 3.400 ? . 2_565
H(78) H(11) 3.312 ? . 1_455
H(78) H(11) 3.265 ? . 2_665
H(78) H(17) 2.726 ? . 2_565
H(78) H(18) 2.558 ? . 2_565
H(78) H(19) 3.551 ? . 2_565
H(78) H(53) 2.930 ? . 1_455
H(78) H(79) 2.743 ? . 2_565
H(79) C(9) 3.376 ? . 2_665
H(79) C(14) 3.397 ? . 2_665
H(79) C(82) 3.186 ? . 2_565
H(79) C(83) 3.371 ? . 2_565
H(79) H(4) 2.751 ? . 2_665
H(79) H(11) 3.455 ? . 1_455
H(79) H(11) 2.510 ? . 2_665
H(79) H(78) 2.743 ? . 2_565
H(79) H(79) 3.078 ? . 2_565

loop_
_geom_torsion_atom_site_label_1
_geom_torsion_atom_site_label_2
_geom_torsion_atom_site_label_3
_geom_torsion_atom_site_label_4
_geom_torsion
_geom_torsion_publ_flag
_geom_torsion_site_symmetry_1
_geom_torsion_site_symmetry_2
_geom_torsion_site_symmetry_3
_geom_torsion_site_symmetry_4
S(1) Ge(1) S(2) Ge(2) -24.81(7) ? . . . .
S(2) Ge(1) S(1) Ge(2) 24.77(7) ? . . . .
S(1) Ge(1) S(3) Ni(1) 52.52(10) ? . . . .
S(3) Ge(1) S(1) Ge(2) -92.61(7) ? . . . .
S(1) Ge(1) C(1) C(2) 27.3(5) ? . . . .
S(1) Ge(1) C(1) C(6) -154.8(4) ? . . . .
C(1) Ge(1) S(1) Ge(2) 143.3(2) ? . . . .
S(2) Ge(1) S(3) Ni(1) -50.92(10) ? . . . .
S(3) Ge(1) S(2) Ge(2) 88.54(7) ? . . . .
S(2) Ge(1) C(1) C(2) 134.6(4) ? . . . .
S(2) Ge(1) C(1) C(6) -47.4(5) ? . . . .
C(1) Ge(1) S(2) Ge(2) -146.8(2) ? . . . .
S(3) Ge(1) C(1) C(2) -97.5(5) ? . . . .
S(3) Ge(1) C(1) C(6) 80.4(5) ? . . . .
C(1) Ge(1) S(3) Ni(1) -178.1(2) ? . . . .
S(1) Ge(2) S(2) Ge(1) 24.58(7) ? . . . .
S(2) Ge(2) S(1) Ge(1) -24.67(7) ? . . . .
S(1) Ge(2) S(4) Ni(1) -46.36(10) ? . . . .
S(4) Ge(2) S(1) Ge(1) 90.61(7) ? . . . .
S(1) Ge(2) C(25) C(26) 125.3(6) ? . . . .
S(1) Ge(2) C(25) C(30) -52.9(6) ? . . . .
C(25) Ge(2) S(1) Ge(1) -142.2(2) ? . . . .
S(2) Ge(2) S(4) Ni(1) 57.13(9) ? . . . .
S(4) Ge(2) S(2) Ge(1) -92.32(7) ? . . . .
S(2) Ge(2) C(25) C(26) 21.7(7) ? . . . .
S(2) Ge(2) C(25) C(30) -156.5(5) ? . . . .
C(25) Ge(2) S(2) Ge(1) 139.5(2) ? . . . .
S(4) Ge(2) C(25) C(26) -106.5(6) ? . . . .
S(4) Ge(2) C(25) C(30) 75.3(6) ? . . . .
C(25) Ge(2) S(4) Ni(1) -173.3(2) ? . . . .
S(3) Ni(1) S(4) Ge(2) -6.52(14) ? . . . .
S(4) Ni(1) S(3) Ge(1) 3.46(14) ? . . . .
S(3) Ni(1) P(1) C(49) 38.1(2) ? . . . .
S(3) Ni(1) P(1) C(55) 157.4(3) ? . . . .
S(3) Ni(1) P(1) C(61) -79.4(2) ? . . . .
P(1) Ni(1) S(3) Ge(1) -122.98(8) ? . . . .
S(3) Ni(1) P(2) C(67) 156.1(2) ? . . . .
S(3) Ni(1) P(2) C(73) -85.2(2) ? . . . .
S(3) Ni(1) P(2) C(79) 33.0(2) ? . . . .
P(2) Ni(1) S(3) Ge(1) 125.07(8) ? . . . .
S(4) Ni(1) P(1) C(49) -101.7(2) ? . . . .
S(4) Ni(1) P(1) C(55) 17.5(3) ? . . . .
S(4) Ni(1) P(1) C(61) 140.8(2) ? . . . .
P(1) Ni(1) S(4) Ge(2) 122.47(9) ? . . . .
S(4) Ni(1) P(2) C(67) -66.5(2) ? . . . .
S(4) Ni(1) P(2) C(73) 52.2(2) ? . . . .
S(4) Ni(1) P(2) C(79) 170.3(2) ? . . . .
P(2) Ni(1) S(4) Ge(2) -131.17(8) ? . . . .
P(1) Ni(1) P(2) C(67) 39.8(2) ? . . . .
P(1) Ni(1) P(2) C(73) 158.5(2) ? . . . .
P(1) Ni(1) P(2) C(79) -83.4(2) ? . . . .
P(2) Ni(1) P(1) C(49) 153.6(2) ? . . . .
P(2) Ni(1) P(1) C(55) -87.2(3) ? . . . .
P(2) Ni(1) P(1) C(61) 36.1(2) ? . . . .
Ni(1) P(1) C(49) C(50) 49.9(5) ? . . . .
Ni(1) P(1) C(49) C(54) -130.0(5) ? . . . .
Ni(1) P(1) C(55) C(56) -150.2(6) ? . . . .
Ni(1) P(1) C(55) C(60) 28.7(8) ? . . . .
Ni(1) P(1) C(61) C(62) -132.6(7) ? . . . .
Ni(1) P(1) C(61) C(66) 46.0(7) ? . . . .
C(49) P(1) C(55) C(56) -26.3(8) ? . . . .
C(49) P(1) C(55) C(60) 152.6(6) ? . . . .
C(55) P(1) C(49) C(50) -78.5(6) ? . . . .
C(55) P(1) C(49) C(54) 101.6(6) ? . . . .
C(49) P(1) C(61) C(62) 105.4(7) ? . . . .
C(49) P(1) C(61) C(66) -76.0(7) ? . . . .
C(61) P(1) C(49) C(50) 173.2(5) ? . . . .
C(61) P(1) C(49) C(54) -6.7(6) ? . . . .
C(55) P(1) C(61) C(62) -1.7(8) ? . . . .
C(55) P(1) C(61) C(66) 176.9(6) ? . . . .
C(61) P(1) C(55) C(56) 81.8(8) ? . . . .
C(61) P(1) C(55) C(60) -99.3(7) ? . . . .
Ni(1) P(2) C(67) C(68) 77.1(7) ? . . . .
Ni(1) P(2) C(67) C(72) -98.0(7) ? . . . .
Ni(1) P(2) C(73) C(74) -149.0(5) ? . . . .
Ni(1) P(2) C(73) C(78) 32.2(5) ? . . . .
Ni(1) P(2) C(79) C(80) 165.5(5) ? . . . .
Ni(1) P(2) C(79) C(84) -19.5(7) ? . . . .
C(67) P(2) C(73) C(74) -25.3(6) ? . . . .
C(67) P(2) C(73) C(78) 156.0(4) ? . . . .
C(73) P(2) C(67) C(68) -44.4(7) ? . . . .
C(73) P(2) C(67) C(72) 140.5(7) ? . . . .
C(67) P(2) C(79) C(80) 37.3(7) ? . . . .
C(67) P(2) C(79) C(84) -147.8(6) ? . . . .
C(79) P(2) C(67) C(68) -151.0(7) ? . . . .
C(79) P(2) C(67) C(72) 33.9(8) ? . . . .
C(73) P(2) C(79) C(80) -72.0(7) ? . . . .
C(73) P(2) C(79) C(84) 102.9(6) ? . . . .
C(79) P(2) C(73) C(74) 82.3(5) ? . . . .
C(79) P(2) C(73) C(78) -96.5(5) ? . . . .
Ge(1) C(1) C(2) C(3) 176.1(5) ? . . . .
Ge(1) C(1) C(2) C(7) -7.9(9) ? . . . .
Ge(1) C(1) C(6) C(5) -175.3(5) ? . . . .
Ge(1) C(1) C(6) C(16) 11.0(9) ? . . . .
C(2) C(1) C(6) C(5) 2.6(9) ? . . . .
C(2) C(1) C(6) C(16) -171.0(6) ? . . . .
C(6) C(1) C(2) C(3) -1.8(9) ? . . . .
C(6) C(1) C(2) C(7) 174.3(6) ? . . . .
C(1) C(2) C(3) C(4) -0.9(10) ? . . . .
C(1) C(2) C(7) C(8) 94.4(8) ? . . . .
C(1) C(2) C(7) C(12) -90.6(9) ? . . . .
C(3) C(2) C(7) C(8) -89.5(9) ? . . . .
C(3) C(2) C(7) C(12) 85.6(7) ? . . . .
C(7) C(2) C(3) C(4) -177.3(6) ? . . . .
C(2) C(3) C(4) C(5) 2.7(11) ? . . . .
C(3) C(4) C(5) C(6) -1.9(11) ? . . . .
C(4) C(5) C(6) C(1) -0.8(10) ? . . . .
C(4) C(5) C(6) C(16) 173.6(6) ? . . . .
C(1) C(6) C(16) C(17) -98.0(8) ? . . . .
C(1) C(6) C(16) C(21) 89.0(9) ? . . . .
C(5) C(6) C(16) C(17) 88.1(8) ? . . . .
C(5) C(6) C(16) C(21) -84.9(7) ? . . . .
C(2) C(7) C(8) C(9) 172.2(7) ? . . . .
C(2) C(7) C(8) C(13) -8.4(11) ? . . . .
C(2) C(7) C(12) C(11) -173.6(7) ? . . . .
C(2) C(7) C(12) C(15) 7.4(11) ? . . . .
C(8) C(7) C(12) C(11) 1.7(11) ? . . . .
C(8) C(7) C(12) C(15) -177.3(7) ? . . . .
C(12) C(7) C(8) C(9) -2.9(11) ? . . . .
C(12) C(7) C(8) C(13) 176.5(7) ? . . . .
C(7) C(8) C(9) C(10) 3.0(13) ? . . . .
C(13) C(8) C(9) C(10) -176.4(8) ? . . . .
C(8) C(9) C(10) C(11) -1.8(14) ? . . . .
C(8) C(9) C(10) C(14) 178.4(9) ? . . . .
C(9) C(10) C(11) C(12) 0.5(11) ? . . . .
C(14) C(10) C(11) C(12) -179.7(7) ? . . . .
C(10) C(11) C(12) C(7) -0.5(10) ? . . . .
C(10) C(11) C(12) C(15) 178.5(8) ? . . . .
C(6) C(16) C(17) C(18) -174.0(6) ? . . . .
C(6) C(16) C(17) C(22) 2.2(10) ? . . . .
C(6) C(16) C(21) C(20) 173.6(6) ? . . . .
C(6) C(16) C(21) C(24) -6.9(9) ? . . . .
C(17) C(16) C(21) C(20) 0.5(9) ? . . . .
C(17) C(16) C(21) C(24) 179.9(4) ? . . . .
C(21) C(16) C(17) C(18) -1.0(10) ? . . . .
C(21) C(16) C(17) C(22) 175.3(6) ? . . . .
C(16) C(17) C(18) C(19) 2.0(11) ? . . . .
C(22) C(17) C(18) C(19) -174.4(7) ? . . . .
C(17) C(18) C(19) C(20) -2.5(12) ? . . . .
C(17) C(18) C(19) C(23) 177.8(8) ? . . . .
C(18) C(19) C(20) C(21) 2.1(11) ? . . . .
C(23) C(19) C(20) C(21) -178.2(7) ? . . . .
C(19) C(20) C(21) C(16) -1.1(11) ? . . . .
C(19) C(20) C(21) C(24) 179.5(7) ? . . . .
Ge(2) C(25) C(26) C(27) -176.7(5) ? . . . .
Ge(2) C(25) C(26) C(31) 1.2(11) ? . . . .
Ge(2) C(25) C(30) C(29) 175.6(6) ? . . . .
Ge(2) C(25) C(30) C(40) -2.9(10) ? . . . .
C(26) C(25) C(30) C(29) -2.6(12) ? . . . .
C(26) C(25) C(30) C(40) 178.9(7) ? . . . .
C(30) C(25) C(26) C(27) 1.5(11) ? . . . .
C(30) C(25) C(26) C(31) 179.4(7) ? . . . .
C(25) C(26) C(27) C(28) 0.3(9) ? . . . .
C(25) C(26) C(31) C(32) -104.7(9) ? . . . .
C(25) C(26) C(31) C(36) 81.6(9) ? . . . .
C(27) C(26) C(31) C(32) 73.2(8) ? . . . .
C(27) C(26) C(31) C(36) -100.5(8) ? . . . .
C(31) C(26) C(27) C(28) -177.9(7) ? . . . .
C(26) C(27) C(28) C(29) -0.9(13) ? . . . .
C(27) C(28) C(29) C(30) -0.2(10) ? . . . .
C(28) C(29) C(30) C(25) 1.9(12) ? . . . .
C(28) C(29) C(30) C(40) -179.5(7) ? . . . .
C(25) C(30) C(40) C(41) 97.3(9) ? . . . .
C(25) C(30) C(40) C(45) -86.7(8) ? . . . .
C(29) C(30) C(40) C(41) -81.2(8) ? . . . .
C(29) C(30) C(40) C(45) 94.8(9) ? . . . .
C(26) C(31) C(32) C(33) -171.8(5) ? . . . .
C(26) C(31) C(32) C(37) 9.8(8) ? . . . .
C(26) C(31) C(36) C(35) 171.9(5) ? . . . .
C(26) C(31) C(36) C(39) -7.8(8) ? . . . .
C(32) C(31) C(36) C(35) -1.8(8) ? . . . .
C(32) C(31) C(36) C(39) 178.5(5) ? . . . .
C(36) C(31) C(32) C(33) 2.1(8) ? . . . .
C(36) C(31) C(32) C(37) -176.3(5) ? . . . .
C(31) C(32) C(33) C(34) -0.7(9) ? . . . .
C(37) C(32) C(33) C(34) 177.7(5) ? . . . .
C(32) C(33) C(34) C(35) -1.0(9) ? . . . .
C(32) C(33) C(34) C(38) 178.2(6) ? . . . .
C(33) C(34) C(35) C(36) 1.3(9) ? . . . .
C(38) C(34) C(35) C(36) -177.9(6) ? . . . .
C(34) C(35) C(36) C(31) 0.1(7) ? . . . .
C(34) C(35) C(36) C(39) 179.8(4) ? . . . .
C(30) C(40) C(41) C(42) 178.2(5) ? . . . .
C(30) C(40) C(41) C(46) 1.0(8) ? . . . .
C(30) C(40) C(45) C(44) -178.6(5) ? . . . .
C(30) C(40) C(45) C(48) -3.5(9) ? . . . .
C(41) C(40) C(45) C(44) -2.5(9) ? . . . .
C(41) C(40) C(45) C(48) 172.5(5) ? . . . .
C(45) C(40) C(41) C(42) 2.1(8) ? . . . .
C(45) C(40) C(41) C(46) -175.0(5) ? . . . .
C(40) C(41) C(42) C(43) 0.1(8) ? . . . .
C(46) C(41) C(42) C(43) 177.1(6) ? . . . .
C(41) C(42) C(43) C(44) -1.8(10) ? . . . .
C(41) C(42) C(43) C(47) -178.5(6) ? . . . .
C(42) C(43) C(44) C(45) 1.4(10) ? . . . .
C(47) C(43) C(44) C(45) 178.2(6) ? . . . .
C(43) C(44) C(45) C(40) 0.7(10) ? . . . .
C(43) C(44) C(45) C(48) -174.4(6) ? . . . .
P(1) C(49) C(50) C(51) 179.7(5) ? . . . .
P(1) C(49) C(54) C(53) -179.3(5) ? . . . .
C(50) C(49) C(54) C(53) 0.7(11) ? . . . .
C(54) C(49) C(50) C(51) -0.4(9) ? . . . .
C(49) C(50) C(51) C(52) 1.1(11) ? . . . .
C(50) C(51) C(52) C(53) -2.2(11) ? . . . .
C(51) C(52) C(53) C(54) 2.5(11) ? . . . .
C(52) C(53) C(54) C(49) -1.8(12) ? . . . .
P(1) C(55) C(56) C(57) 179.2(7) ? . . . .
P(1) C(55) C(60) C(59) 178.9(7) ? . . . .
C(56) C(55) C(60) C(59) -2.2(13) ? . . . .
C(60) C(55) C(56) C(57) 0.3(10) ? . . . .
C(55) C(56) C(57) C(58) 1.0(15) ? . . . .
C(56) C(57) C(58) C(59) -0.4(12) ? . . . .
C(57) C(58) C(59) C(60) -1.5(15) ? . . . .
C(58) C(59) C(60) C(55) 2.8(14) ? . . . .
P(1) C(61) C(62) C(63) 178.6(7) ? . . . .
P(1) C(61) C(66) C(65) 179.9(6) ? . . . .
C(62) C(61) C(66) C(65) -1.4(13) ? . . . .
C(66) C(61) C(62) C(63) 0.1(11) ? . . . .
C(61) C(62) C(63) C(64) 1.1(15) ? . . . .
C(62) C(63) C(64) C(65) -0.9(15) ? . . . .
C(63) C(64) C(65) C(66) -0.4(12) ? . . . .
C(64) C(65) C(66) C(61) 1.6(14) ? . . . .
P(2) C(67) C(68) C(69) -176.1(6) ? . . . .
P(2) C(67) C(72) C(71) 174.5(7) ? . . . .
C(68) C(67) C(72) C(71) -0.7(12) ? . . . .
C(72) C(67) C(68) C(69) -0.8(13) ? . . . .
C(67) C(68) C(69) C(70) -0.3(10) ? . . . .
C(68) C(69) C(70) C(71) 3.0(14) ? . . . .
C(69) C(70) C(71) C(72) -4.5(15) ? . . . .
C(70) C(71) C(72) C(67) 3.5(15) ? . . . .
P(2) C(73) C(74) C(75) -179.9(4) ? . . . .
P(2) C(73) C(78) C(77) 179.5(4) ? . . . .
C(74) C(73) C(78) C(77) 0.7(9) ? . . . .
C(78) C(73) C(74) C(75) -1.3(9) ? . . . .
C(73) C(74) C(75) C(76) 1.4(9) ? . . . .
C(74) C(75) C(76) C(77) -1.0(10) ? . . . .
C(75) C(76) C(77) C(78) 0.5(9) ? . . . .
C(76) C(77) C(78) C(73) -0.3(8) ? . . . .
P(2) C(79) C(80) C(81) 179.6(7) ? . . . .
P(2) C(79) C(84) C(83) 179.8(5) ? . . . .
C(80) C(79) C(84) C(83) -5.0(11) ? . . . .
C(84) C(79) C(80) C(81) 4.5(12) ? . . . .
C(79) C(80) C(81) C(82) -1.9(14) ? . . . .
C(80) C(81) C(82) C(83) -0.3(12) ? . . . .
C(81) C(82) C(83) C(84) -0.2(10) ? . . . .
C(82) C(83) C(84) C(79) 2.9(13) ? . . . .
C(86) C(85) C(87) C(86) 5(3) ? . . 2_766 2_766
C(86) C(85) C(87) C(88) -175(3) ? . . 2_766 2_766
C(87) C(85) C(86) C(87) -5(4) ? 2_766 . . .
C(85) C(86) C(87) C(85) 4(3) ? . . . 2_766
C(85) C(86) C(87) C(88) -175(2) ? . . . .
C(96) C(89) C(101) C(90) 45(7) ? . . . .
C(96) C(89) C(101) C(92) -157(5) ? . . . .
C(96) C(89) C(101) C(95) -147(3) ? . . . .
C(96) C(89) C(101) C(97) -4(5) ? . . . .
C(96) C(89) C(101) C(99) 16(3) ? . . . .
C(101) C(89) C(96) C(99) -22(4) ? . . . .
C(97) C(89) C(101) C(90) 49(9) ? . . . .
C(97) C(89) C(101) C(92) -153(6) ? . . . .
C(97) C(89) C(101) C(95) -143(5) ? . . . .
C(97) C(89) C(101) C(96) 4(5) ? . . . .
C(97) C(89) C(101) C(99) 21(5) ? . . . .
C(91) C(90) C(92) C(94) -5(3) ? . . . .
C(91) C(90) C(92) C(95) -161(11) ? . . . .
C(91) C(90) C(92) C(101) -178(3) ? . . . .
C(92) C(90) C(91) C(93) -1(4) ? . . . .
C(92) C(90) C(91) C(98) 173(3) ? . . . .
C(91) C(90) C(98) C(100) 164(4) ? . . . .
C(98) C(90) C(91) C(92) -173(3) ? . . . .
C(98) C(90) C(91) C(93) -174(5) ? . . . .
C(91) C(90) C(99) C(96) 107(10) ? . . . .
C(91) C(90) C(99) C(100) -59(11) ? . . . .
C(91) C(90) C(99) C(101) 112(10) ? . . . .
C(99) C(90) C(91) C(92) -106(11) ? . . . .
C(99) C(90) C(91) C(93) -107(10) ? . . . .
C(99) C(90) C(91) C(98) 67(10) ? . . . .
C(91) C(90) C(100) C(98) -12(3) ? . . . .
C(91) C(90) C(100) C(99) 162(3) ? . . . .
C(100) C(90) C(91) C(92) -157(4) ? . . . .
C(100) C(90) C(91) C(93) -158(4) ? . . . .
C(100) C(90) C(91) C(98) 16(4) ? . . . .
C(91) C(90) C(101) C(89) 165(5) ? . . . .
C(91) C(90) C(101) C(92) 2(3) ? . . . .
C(91) C(90) C(101) C(95) -2(3) ? . . . .
C(91) C(90) C(101) C(96) -156(2) ? . . . .
C(91) C(90) C(101) C(97) -167(3) ? . . . .
C(91) C(90) C(101) C(99) -159(3) ? . . . .
C(101) C(90) C(91) C(92) -2(2) ? . . . .
C(101) C(90) C(91) C(93) -3(5) ? . . . .
C(101) C(90) C(91) C(98) 171(3) ? . . . .
C(92) C(90) C(98) C(91) -7(3) ? . . . .
C(92) C(90) C(98) C(100) 157(4) ? . . . .
C(98) C(90) C(92) C(91) 5(2) ? . . . .
C(98) C(90) C(92) C(94) 1(4) ? . . . .
C(98) C(90) C(92) C(95) -156(10) ? . . . .
C(98) C(90) C(92) C(101) -172(3) ? . . . .
C(92) C(90) C(99) C(96) 9(5) ? . . . .
C(92) C(90) C(99) C(100) -157(4) ? . . . .
C(92) C(90) C(99) C(101) 15(2) ? . . . .
C(99) C(90) C(92) C(91) 159(3) ? . . . .
C(99) C(90) C(92) C(94) 154(3) ? . . . .
C(99) C(90) C(92) C(95) -3(8) ? . . . .
C(99) C(90) C(92) C(101) -19(3) ? . . . .
C(92) C(90) C(100) C(98) -96(13) ? . . . .
C(92) C(90) C(100) C(99) 77(13) ? . . . .
C(100) C(90) C(92) C(91) 92(13) ? . . . .
C(100) C(90) C(92) C(94) 88(14) ? . . . .
C(100) C(90) C(92) C(95) -69(18) ? . . . .
C(100) C(90) C(92) C(101) -86(13) ? . . . .
C(92) C(90) C(101) C(89) 163(7) ? . . . .
C(92) C(90) C(101) C(95) -4(2) ? . . . .
C(92) C(90) C(101) C(96) -158(3) ? . . . .
C(92) C(90) C(101) C(97) -169(4) ? . . . .
C(92) C(90) C(101) C(99) -162(3) ? . . . .
C(101) C(90) C(92) C(91) 178(3) ? . . . .
C(101) C(90) C(92) C(94) 173(5) ? . . . .
C(101) C(90) C(92) C(95) 17(10) ? . . . .
C(98) C(90) C(99) C(96) 159(4) ? . . . .
C(98) C(90) C(99) C(100) -7(4) ? . . . .
C(98) C(90) C(99) C(101) 164(4) ? . . . .
C(99) C(90) C(98) C(91) -157(4) ? . . . .
C(99) C(90) C(98) C(100) 7(4) ? . . . .
C(98) C(90) C(100) C(99) 174(4) ? . . . .
C(100) C(90) C(98) C(91) -164(4) ? . . . .
C(98) C(90) C(101) C(89) -177(7) ? . . . .
C(98) C(90) C(101) C(92) 20(10) ? . . . .
C(98) C(90) C(101) C(95) 16(10) ? . . . .
C(98) C(90) C(101) C(96) -138(9) ? . . . .
C(98) C(90) C(101) C(97) -149(9) ? . . . .
C(98) C(90) C(101) C(99) -142(10) ? . . . .
C(101) C(90) C(98) C(91) -23(10) ? . . . .
C(101) C(90) C(98) C(100) 141(10) ? . . . .
C(99) C(90) C(100) C(98) -174(4) ? . . . .
C(100) C(90) C(99) C(96) 166(6) ? . . . .
C(100) C(90) C(99) C(101) 172(4) ? . . . .
C(99) C(90) C(101) C(89) -35(7) ? . . . .
C(99) C(90) C(101) C(92) 162(3) ? . . . .
C(99) C(90) C(101) C(95) 158(2) ? . . . .
C(99) C(90) C(101) C(96) 3(3) ? . . . .
C(99) C(90) C(101) C(97) -7(4) ? . . . .
C(101) C(90) C(99) C(96) -6(4) ? . . . .
C(101) C(90) C(99) C(100) -172(4) ? . . . .
C(100) C(90) C(101) C(89) -45(8) ? . . . .
C(100) C(90) C(101) C(92) 152(5) ? . . . .
C(100) C(90) C(101) C(95) 148(4) ? . . . .
C(100) C(90) C(101) C(96) -6(5) ? . . . .
C(100) C(90) C(101) C(97) -17(6) ? . . . .
C(100) C(90) C(101) C(99) -9(4) ? . . . .
C(101) C(90) C(100) C(98) -163(4) ? . . . .
C(101) C(90) C(100) C(99) 10(5) ? . . . .
C(90) C(91) C(92) C(94) 176(2) ? . . . .
C(90) C(91) C(92) C(95) 169(7) ? . . . .
C(90) C(91) C(92) C(101) 2(3) ? . . . .
C(90) C(91) C(93) C(94) 6(5) ? . . . .
C(90) C(91) C(98) C(100) -17(4) ? . . . .
C(92) C(91) C(93) C(94) 5(2) ? . . . .
C(93) C(91) C(92) C(90) 179(2) ? . . . .
C(93) C(91) C(92) C(94) -5(2) ? . . . .
C(93) C(91) C(92) C(95) -12(6) ? . . . .
C(93) C(91) C(92) C(101) -179(3) ? . . . .
C(92) C(91) C(98) C(90) 6(2) ? . . . .
C(92) C(91) C(98) C(100) -12(5) ? . . . .
C(98) C(91) C(92) C(90) -6(2) ? . . . .
C(98) C(91) C(92) C(94) 170(2) ? . . . .
C(98) C(91) C(92) C(95) 163(6) ? . . . .
C(98) C(91) C(92) C(101) -4(4) ? . . . .
C(93) C(91) C(98) C(90) 163(16) ? . . . .
C(93) C(91) C(98) C(100) 145(15) ? . . . .
C(98) C(91) C(93) C(94) -152(16) ? . . . .
C(90) C(92) C(94) C(93) 9(4) ? . . . .
C(90) C(92) C(94) C(95) -171(5) ? . . . .
C(90) C(92) C(95) C(94) 161(11) ? . . . .
C(90) C(92) C(95) C(101) -15(9) ? . . . .
C(90) C(92) C(101) C(89) -170(4) ? . . . .
C(90) C(92) C(101) C(95) 174(3) ? . . . .
C(90) C(92) C(101) C(96) 71(11) ? . . . .
C(90) C(92) C(101) C(97) 160(7) ? . . . .
C(90) C(92) C(101) C(99) 17(3) ? . . . .
C(91) C(92) C(94) C(93) 5(2) ? . . . .
C(91) C(92) C(94) C(95) -175(3) ? . . . .
C(91) C(92) C(95) C(94) 7(5) ? . . . .
C(91) C(92) C(95) C(101) -169(7) ? . . . .
C(91) C(92) C(101) C(89) -172(3) ? . . . .
C(91) C(92) C(101) C(90) -2(3) ? . . . .
C(91) C(92) C(101) C(95) 172(5) ? . . . .
C(91) C(92) C(101) C(96) 69(12) ? . . . .
C(91) C(92) C(101) C(97) 158(6) ? . . . .
C(91) C(92) C(101) C(99) 15(5) ? . . . .
C(94) C(92) C(95) C(101) -176(3) ? . . . .
C(95) C(92) C(94) C(93) 180(2) ? . . . .
C(94) C(92) C(101) C(89) 33(16) ? . . . .
C(94) C(92) C(101) C(90) -157(14) ? . . . .
C(94) C(92) C(101) C(95) 17(11) ? . . . .
C(94) C(92) C(101) C(96) -86(17) ? . . . .
C(94) C(92) C(101) C(99) -140(12) ? . . . .
C(101) C(92) C(94) C(93) 162(13) ? . . . .
C(101) C(92) C(94) C(95) -18(12) ? . . . .
C(95) C(92) C(101) C(89) 16(5) ? . . . .
C(95) C(92) C(101) C(90) -174(3) ? . . . .
C(95) C(92) C(101) C(96) -103(10) ? . . . .
C(95) C(92) C(101) C(97) -14(9) ? . . . .
C(95) C(92) C(101) C(99) -156(3) ? . . . .
C(101) C(92) C(95) C(94) 176(3) ? . . . .
C(91) C(93) C(94) C(92) -6(3) ? . . . .
C(91) C(93) C(94) C(95) -6(5) ? . . . .
C(92) C(94) C(95) C(101) 3(2) ? . . . .
C(93) C(94) C(95) C(92) -0(4) ? . . . .
C(93) C(94) C(95) C(101) 3(5) ? . . . .
C(92) C(95) C(101) C(89) -168(4) ? . . . .
C(92) C(95) C(101) C(90) 6(3) ? . . . .
C(92) C(95) C(101) C(96) 142(5) ? . . . .
C(92) C(95) C(101) C(97) 173(4) ? . . . .
C(92) C(95) C(101) C(99) 48(7) ? . . . .
C(94) C(95) C(101) C(89) -173(2) ? . . . .
C(94) C(95) C(101) C(90) 2(3) ? . . . .
C(94) C(95) C(101) C(92) -5(3) ? . . . .
C(94) C(95) C(101) C(96) 137(4) ? . . . .
C(94) C(95) C(101) C(97) 169(2) ? . . . .
C(94) C(95) C(101) C(99) 43(8) ? . . . .
C(89) C(96) C(99) C(90) 25(7) ? . . . .
C(89) C(96) C(99) C(101) 20(4) ? . . . .
C(89) C(96) C(101) C(90) -162(3) ? . . . .
C(89) C(96) C(101) C(92) 132(10) ? . . . .
C(89) C(96) C(101) C(95) 61(4) ? . . . .
C(89) C(96) C(101) C(97) 4(4) ? . . . .
C(89) C(96) C(101) C(99) -158(4) ? . . . .
C(97) C(96) C(99) C(90) 24(10) ? . . . .
C(97) C(96) C(99) C(101) 19(7) ? . . . .
C(99) C(96) C(97) C(101) -19(7) ? . . . .
C(97) C(96) C(101) C(89) -4(4) ? . . . .
C(97) C(96) C(101) C(90) -165(5) ? . . . .
C(97) C(96) C(101) C(92) 129(10) ? . . . .
C(97) C(96) C(101) C(95) 57(6) ? . . . .
C(97) C(96) C(101) C(99) -162(6) ? . . . .
C(99) C(96) C(101) C(89) 158(4) ? . . . .
C(99) C(96) C(101) C(90) -4(3) ? . . . .
C(99) C(96) C(101) C(92) -70(11) ? . . . .
C(99) C(96) C(101) C(95) -141(4) ? . . . .
C(99) C(96) C(101) C(97) 162(6) ? . . . .
C(101) C(96) C(99) C(90) 5(4) ? . . . .
C(89) C(97) C(101) C(90) -154(5) ? . . . .
C(89) C(97) C(101) C(92) 52(9) ? . . . .
C(89) C(97) C(101) C(95) 43(6) ? . . . .
C(89) C(97) C(101) C(96) -173(8) ? . . . .
C(89) C(97) C(101) C(99) -160(5) ? . . . .
C(96) C(97) C(101) C(89) 173(8) ? . . . .
C(96) C(97) C(101) C(90) 20(6) ? . . . .
C(96) C(97) C(101) C(92) -135(8) ? . . . .
C(96) C(97) C(101) C(95) -144(5) ? . . . .
C(96) C(97) C(101) C(99) 14(5) ? . . . .
C(90) C(98) C(100) C(99) -7(4) ? . . . .
C(91) C(98) C(100) C(90) 22(5) ? . . . .
C(91) C(98) C(100) C(99) 15(8) ? . . . .
C(90) C(99) C(100) C(98) 7(4) ? . . . .
C(90) C(99) C(101) C(89) 165(3) ? . . . .
C(90) C(99) C(101) C(92) -21(4) ? . . . .
C(90) C(99) C(101) C(95) -52(7) ? . . . .
C(90) C(99) C(101) C(96) -175(4) ? . . . .
C(90) C(99) C(101) C(97) 175(3) ? . . . .
C(96) C(99) C(101) C(89) -20(3) ? . . . .
C(96) C(99) C(101) C(90) 175(4) ? . . . .
C(96) C(99) C(101) C(92) 155(4) ? . . . .
C(96) C(99) C(101) C(95) 123(7) ? . . . .
C(96) C(99) C(101) C(97) -10(3) ? . . . .
C(100) C(99) C(101) C(89) 173(3) ? . . . .
C(100) C(99) C(101) C(90) 8(3) ? . . . .
C(100) C(99) C(101) C(92) -13(5) ? . . . .
C(100) C(99) C(101) C(95) -44(8) ? . . . .
C(100) C(99) C(101) C(96) -168(5) ? . . . .
C(100) C(99) C(101) C(97) -178(3) ? . . . .
C(101) C(99) C(100) C(90) -8(3) ? . . . .
C(101) C(99) C(100) C(98) -1(5) ? . . . .
